data_7128914
loop_
_publ_author_name
'Wang, Qi-Li-Sha'
'Lin, Yue-Jian'
'Jin, Guo-Xin'

_publ_section_title
;
 Same knot, longer rope: altering ligand geometry provides control over
 nuclearity in self-assembled trefoil knots.
;
_journal_issue 76
_journal_name_full 'Chemical communications (Cambridge, England)'
_journal_page_first 9772
_journal_page_last 9775
_journal_paper_doi 10.1039/d1cc03699h
_journal_volume 57
_journal_year 2021
_chemical_formula_moiety 'C120 H112 N12 O12 Rh4, 2(C F3 O3 S), C H4 O, H2 O, O'
_chemical_formula_sum 'C138 H172 F12 N14 O41 Rh4 S4'
_chemical_formula_weight 3450.77
_space_group_crystal_system triclinic
_space_group_IT_number 2
_space_group_name_Hall '-P 1'
_space_group_name_H-M_alt 'P -1'
_atom_sites_solution_hydrogens mixed
_audit_creation_date 2020-08-11
_audit_creation_method
; 
Olex2 1.2-beta 
(compiled 2015.09.30 svn.r3233 for OlexSys, GUI svn.r5103) 
;
_audit_update_record
;
2021-05-31 deposited with the CCDC.	2021-08-30 downloaded from the CCDC.
;
_cell_angle_alpha 111.167(4)
_cell_angle_beta 104.102(4)
_cell_angle_gamma 94.488(4)
_cell_formula_units_Z 2
_cell_length_a 18.7640(13)
_cell_length_b 20.0235(12)
_cell_length_c 23.0409(15)
_cell_measurement_reflns_used 6715
_cell_measurement_temperature 173(2)
_cell_measurement_theta_max 56.58
_cell_measurement_theta_min 2.47
_cell_volume 7696.2(9)
_computing_cell_refinement 'Bruker SAINT'
_computing_data_collection 'Bruker APEX2'
_computing_data_reduction 'Bruker SAINT'
_computing_molecular_graphics 'Olex2 (Dolomanov et al., 2009)'
_computing_publication_material 'Olex2 (Dolomanov et al., 2009)'
_computing_structure_refinement 'XL (Sheldrick, 2008)'
_computing_structure_solution 'SHELXT 2018/2 (Sheldrick, 2018)'
_diffrn_ambient_temperature 173.0
_diffrn_measured_fraction_theta_full 0.997
_diffrn_measured_fraction_theta_max 0.997
_diffrn_measurement_device_type 'Bruker APEX-II CCD'
_diffrn_measurement_method '\f and \w scans'
_diffrn_radiation_type CuK\a
_diffrn_radiation_wavelength 1.54178
_diffrn_reflns_av_R_equivalents 0.1710
_diffrn_reflns_av_unetI/netI 0.2305
_diffrn_reflns_Laue_measured_fraction_full 0.997
_diffrn_reflns_Laue_measured_fraction_max 0.997
_diffrn_reflns_limit_h_max 22
_diffrn_reflns_limit_h_min -22
_diffrn_reflns_limit_k_max 23
_diffrn_reflns_limit_k_min -23
_diffrn_reflns_limit_l_max 27
_diffrn_reflns_limit_l_min -27
_diffrn_reflns_number 93371
_diffrn_reflns_point_group_measured_fraction_full 0.997
_diffrn_reflns_point_group_measured_fraction_max 0.997
_diffrn_reflns_theta_full 67.499
_diffrn_reflns_theta_max 67.499
_diffrn_reflns_theta_min 2.150
_diffrn_standards_number 0
_exptl_absorpt_coefficient_mu 4.742
_exptl_absorpt_correction_T_max 0.7533
_exptl_absorpt_correction_T_min 0.5089
_exptl_absorpt_correction_type multi-scan
_exptl_absorpt_process_details
; 
SADABS-2016/2 (Bruker,2016/2) was used for absorption correction. 
wR2(int) was 0.1210 before and 0.0836 after correction. 
The Ratio of minimum to maximum transmission is 0.6756. 
The \l/2 correction factor is Not present. 
;
_exptl_crystal_colour black
_exptl_crystal_density_diffrn 1.489
_exptl_crystal_description block
_exptl_crystal_F_000 3556
_exptl_crystal_size_max 0.25
_exptl_crystal_size_mid 0.22
_exptl_crystal_size_min 0.18
_refine_diff_density_max 1.300
_refine_diff_density_min -1.137
_refine_diff_density_rms 0.122
_refine_ls_extinction_coef 0.00114(10)
_refine_ls_extinction_expression Fc^*^=kFc[1+0.001xFc^2^\l^3^/sin(2\q)]^-1/4^
_refine_ls_extinction_method 'SHELXL-2016/6 (Sheldrick 2016)'
_refine_ls_goodness_of_fit_ref 1.000
_refine_ls_hydrogen_treatment constr
_refine_ls_matrix_type full
_refine_ls_number_parameters 1539
_refine_ls_number_reflns 27676
_refine_ls_number_restraints 131
_refine_ls_restrained_S_all 1.004
_refine_ls_R_factor_all 0.1772
_refine_ls_R_factor_gt 0.1095
_refine_ls_shift/su_max 0.001
_refine_ls_shift/su_mean 0.000
_refine_ls_structure_factor_coef Fsqd
_refine_ls_weighting_details 'w=1/[\s^2^(Fo^2^)+(0.1469P)^2^] where P=(Fo^2^+2Fc^2^)/3'
_refine_ls_weighting_scheme calc
_refine_ls_wR_factor_gt 0.2902
_refine_ls_wR_factor_ref 0.3584
_reflns_Friedel_coverage 0.000
_reflns_number_gt 12260
_reflns_number_total 27676
_reflns_threshold_expression 'I > 2\s(I)'
_cod_data_source_file d1cc03699h2.cif
_cod_data_source_block platon_sq_CCDC2
_cod_depositor_comments 'Adding full bibliography for 7128912--7128915.cif.'
_cod_database_code 7128914
_shelx_space_group_comment
; 
The symmetry employed for this shelxl refinement is uniquely defined 
by the following loop, which should always be used as a source of 
symmetry information in preference to the above space-group names. 
They are only intended as comments. 
;
_olex2_refinement_description
; 
1. Fixed Uiso 
 At 1.2 times of: 
  All C(H) groups, All C(H,H) groups 
 At 1.5 times of: 
  All C(H,H,H) groups, All O(H) groups, All O(H,H) groups 
2. Restrained distances 
 C67-C68 = C72-C73 
 1.41 with sigma of 0.02 
 C122-F5 
 1.32 with sigma of 0.02 
 S2-O17 
 1.43 with sigma of 0.02 
 C104-C105 = C105-C101 = C112-C113 = C113-C114 
 1.4 with sigma of 0.02 
 C63-C64 
 1.5 with sigma of 0.02 
 H25A-O26 = H26A-O13 = H26B-O1 
 2 with sigma of 0.05 
3. Rigid bond restraints 
 C64, C73, C65, C66, C67, C68 
 with sigma for 1-2 distances of 0.02 and sigma for 1-3 distances of 0.02 
 C111, C112 
 with sigma for 1-2 distances of 0.02 and sigma for 1-3 distances of 0.02 
 S2, O17 
 with sigma for 1-2 distances of 0.02 and sigma for 1-3 distances of 0.02 
4. Uiso/Uaniso restraints and constraints 
Uanis(C105) \\sim Ueq, Uanis(C113) \\sim Ueq, Uanis(S2) \\sim Ueq, Uanis(O17) 
\\sim Ueq, Uanis(C122) \\sim Ueq, Uanis(F5) \\sim Ueq, Uanis(F6) \\sim Ueq, 
Uanis(C111) \\sim Ueq: with sigma of 0.02 and sigma for terminal atoms of 0.04 
Uanis(C112) \\sim Ueq, Uanis(C113) \\sim Ueq, Uanis(C114) \\sim Ueq, 
Uanis(C115) \\sim Ueq, Uanis(C116) \\sim Ueq, Uanis(C117) \\sim Ueq, 
Uanis(C119) \\sim Ueq, Uanis(C120) \\sim Ueq: with sigma of 0.02 and sigma for 
terminal atoms of 0.04 
Uanis(O18) \\sim Ueq, Uanis(F4) \\sim Ueq, Uanis(C118) \\sim Ueq: with sigma of 
0.01 and sigma for terminal atoms of 0.02 
5.a Free rotating group: 
 O26(H26A,H26B) 
5.b Secondary CH2 refined with riding coordinates: 
 C39(H39A,H39B), C50(H50A,H50B), C63(H63A,H63B), C74(H74A,H74B) 
5.c Aromatic/amide H refined with riding coordinates: 
 C7(H7), C8(H8), C9(H9), C10(H10), C13(H13), C14(H14), C15(H15), C16(H16), 
 C23(H23), C24(H24), C25(H25), C26(H26), C29(H29), C30(H30), C31(H31), C32(H32), 
  C33(H33), C34(H34), C36(H36), C37(H37), C41(H41), C43(H43), C44(H44), 
 C46(H46), C48(H48), C49(H49), C52(H52), C53(H53), C55(H55), C56(H56), C57(H57), 
  C58(H58), C60(H60), C61(H61), C65(H65), C66(H66), C68(H68), C70(H70), 
 C71(H71), C73(H73), C76(H76), C77(H77), C79(H79), C80(H80) 
5.d Idealised Me refined as rotating group: 
 C86(H86A,H86B,H86C), C87(H87A,H87B,H87C), C88(H88A,H88B,H88C), C89(H89A,H89B, 
 H89C), C90(H90A,H90B,H90C), C96(H96A,H96B,H96C), C97(H97A,H97B,H97C), C98(H98A, 
 H98B,H98C), C99(H99A,H99B,H99C), C100(H10A,H10B,H10C), C106(H10D,H10E,H10F), 
 C107(H10G,H10H,H10I), C108(H10J,H10K,H10L), C109(H10M,H10N,H10O), C110(H11A, 
 H11B,H11C), C116(H11D,H11E,H11F), C117(H11G,H11H,H11I), C118(H11J,H11K,H11L), 
 C119(H11M,H11N,H11O), C120(H12A,H12B,H12C), C125(H12D,H12E,H12F) 
5.e Idealised tetrahedral OH refined as rotating group: 
 O25(H25A) 
;
_shelx_shelxl_version_number 2016/6
_olex2_submission_special_instructions 'No special instructions were received'

loop_
_space_group_symop_operation_xyz
'x, y, z'
'-x, -y, -z'

loop_
_atom_site_label
_atom_site_type_symbol
_atom_site_fract_x
_atom_site_fract_y
_atom_site_fract_z
_atom_site_U_iso_or_equiv
_atom_site_adp_type
_atom_site_occupancy
_atom_site_site_symmetry_order
_atom_site_calc_flag
_atom_site_refinement_flags_posn
_atom_site_refinement_flags_adp
_atom_site_refinement_flags_occupancy
_atom_site_disorder_assembly
_atom_site_disorder_group
Rh1 Rh 0.21466(5) 1.00222(4) 0.45258(5) 0.0804(3) Uani 1 1 d . . . . .
Rh2 Rh 0.14169(6) 0.80463(5) 0.70317(5) 0.0859(3) Uani 1 1 d . . . . .
Rh3 Rh 0.80849(5) 0.74777(5) 0.87151(4) 0.0781(2) Uani 1 1 d . . . . .
Rh4 Rh 0.76836(7) 0.39275(9) 0.98217(7) 0.1177(5) Uani 1 1 d . . . . .
N1 N 0.2061(6) 0.9598(4) 0.5204(6) 0.086(3) Uani 1 1 d . . . . .
N2 N 0.1471(6) 0.8541(6) 0.6391(6) 0.090(3) Uani 1 1 d . . . . .
N3 N 0.0965(6) 0.9730(5) 0.4326(5) 0.079(2) Uani 1 1 d . . . . .
N4 N 0.2576(7) 0.8411(6) 0.7254(6) 0.096(3) Uani 1 1 d . . . . .
N5 N 0.8111(6) 0.6575(6) 0.8977(5) 0.084(2) Uani 1 1 d . . . . .
N6 N 0.7709(7) 0.4813(8) 0.9578(6) 0.107(4) Uani 1 1 d . . . . .
N7 N 0.6969(6) 0.7253(5) 0.8765(4) 0.080(2) Uani 1 1 d . . . . .
N8 N 0.8686(7) 0.3951(7) 0.9538(6) 0.101(3) Uani 1 1 d . . . . .
N9 N 0.2082(6) 0.8926(6) 0.3895(6) 0.089(3) Uani 1 1 d . . . . .
N10 N 0.7731(5) 0.6723(5) 0.7708(5) 0.076(2) Uani 1 1 d . . . . .
N11 N 0.1467(6) 0.7061(6) 0.6300(6) 0.088(3) Uani 1 1 d . . . . .
N12 N 0.7089(7) 0.3289(8) 0.8835(7) 0.113(4) Uani 1 1 d . . . . .
O1 O 0.3264(5) 0.9646(4) 0.5813(5) 0.089(2) Uani 1 1 d D . . . .
O2 O 0.0236(5) 0.8424(5) 0.5724(5) 0.095(2) Uani 1 1 d . . . . .
O3 O 0.9220(5) 0.6157(5) 0.8913(4) 0.089(2) Uani 1 1 d . . . . .
O4 O 0.6555(6) 0.5210(6) 0.9565(5) 0.107(3) Uani 1 1 d . . . . .
O5 O 0.2494(5) 0.6409(4) 0.2908(4) 0.082(2) Uani 1 1 d . . . . .
O6 O 0.1651(6) 0.6473(5) 0.2058(5) 0.101(3) Uani 1 1 d . . . . .
O7 O 0.6446(4) 0.5404(4) 0.5389(3) 0.0721(16) Uani 1 1 d . . . . .
O8 O 0.7379(5) 0.4766(4) 0.5519(4) 0.086(2) Uani 1 1 d . . . . .
O9 O 0.1802(5) 0.4563(5) 0.5183(5) 0.098(3) Uani 1 1 d . . . . .
O10 O 0.0748(6) 0.4586(5) 0.4433(5) 0.108(3) Uani 1 1 d . . . . .
O11 O 0.5591(6) 0.2439(5) 0.6529(5) 0.099(2) Uani 1 1 d . . . . .
O12 O 0.6137(7) 0.1482(6) 0.6532(7) 0.129(4) Uani 1 1 d . . . . .
O13 O 0.5478(6) 0.8755(5) 0.6756(5) 0.100(3) Uani 1 1 d D . . . .
O14 O 0.5715(6) 0.8607(5) 0.7800(4) 0.099(3) Uani 1 1 d . . . . .
O15 O 0.6516(5) 0.8162(5) 0.7074(5) 0.100(3) Uani 1 1 d . . . . .
O16 O 0.2521(7) 0.6326(9) 0.7744(6) 0.157(6) Uani 1 1 d . . . . .
O17 O 0.3172(18) 0.5527(12) 0.8019(15) 0.333(15) Uani 1 1 d D U . . .
O18 O 0.3690(11) 0.6752(14) 0.8630(10) 0.251(10) Uani 1 1 d . U . . .
S1 S 0.5803(2) 0.83576(16) 0.71427(17) 0.0876(8) Uani 1 1 d . . . . .
S2 S 0.3215(3) 0.6275(3) 0.8041(2) 0.1216(15) Uani 1 1 d D U . . .
F1 F 0.5393(6) 0.7026(4) 0.7044(5) 0.117(3) Uani 1 1 d . . . . .
F2 F 0.4479(5) 0.7530(4) 0.6747(5) 0.117(3) Uani 1 1 d . . . . .
F3 F 0.5195(6) 0.7131(5) 0.6129(5) 0.123(3) Uani 1 1 d . . . . .
F4 F 0.4361(7) 0.5926(9) 0.7634(6) 0.183(6) Uani 1 1 d . U . . .
F5 F 0.3336(7) 0.5422(7) 0.6933(6) 0.176(6) Uani 1 1 d D U . . .
F6 F 0.3735(13) 0.6576(13) 0.7273(12) 0.301(12) Uani 1 1 d . U . . .
C1 C 0.2574(7) 0.9483(5) 0.5695(6) 0.075(3) Uani 1 1 d . . . . .
C2 C 0.2119(7) 0.9116(6) 0.5967(7) 0.083(3) Uani 1 1 d . . . . .
C3 C 0.1375(7) 0.9015(5) 0.5625(6) 0.074(3) Uani 1 1 d . . . . .
C4 C 0.0934(7) 0.8623(6) 0.5889(6) 0.079(3) Uani 1 1 d . . . . .
C5 C 0.1342(6) 0.9308(5) 0.5153(6) 0.072(2) Uani 1 1 d . . . . .
C6 C 0.0744(7) 0.9383(6) 0.4680(6) 0.081(3) Uani 1 1 d . . . . .
C7 C -0.0002(6) 0.9092(6) 0.4548(6) 0.079(3) Uani 1 1 d . . . . .
H7 H -0.013339 0.883281 0.479127 0.095 Uiso 1 1 calc R . . . .
C8 C -0.0573(8) 0.9173(6) 0.4060(7) 0.090(3) Uani 1 1 d . . . . .
H8 H -0.108454 0.897777 0.396805 0.108 Uiso 1 1 calc R . . . .
C9 C -0.0331(7) 0.9560(6) 0.3720(7) 0.088(3) Uani 1 1 d . . . . .
H9 H -0.068806 0.965210 0.340018 0.105 Uiso 1 1 calc R . . . .
C10 C 0.0423(7) 0.9808(6) 0.3849(6) 0.081(3) Uani 1 1 d . . . . .
H10 H 0.057066 1.004329 0.359423 0.098 Uiso 1 1 calc R . . . .
C11 C 0.2147(6) 0.8822(6) 0.6425(6) 0.078(3) Uani 1 1 d . . . . .
C12 C 0.2783(8) 0.8782(7) 0.6908(6) 0.086(3) Uani 1 1 d . . . . .
C13 C 0.3534(9) 0.9127(8) 0.7056(7) 0.097(4) Uani 1 1 d . . . . .
H13 H 0.365843 0.941507 0.683330 0.116 Uiso 1 1 calc R . . . .
C14 C 0.4071(9) 0.9034(8) 0.7524(8) 0.107(4) Uani 1 1 d . . . . .
H14 H 0.457498 0.926319 0.763072 0.128 Uiso 1 1 calc R . . . .
C15 C 0.3887(9) 0.8604(8) 0.7851(7) 0.102(4) Uani 1 1 d . . . . .
H15 H 0.426744 0.851213 0.815450 0.122 Uiso 1 1 calc R . . . .
C16 C 0.3146(9) 0.8317(9) 0.7724(7) 0.103(4) Uani 1 1 d . . . . .
H16 H 0.301876 0.804887 0.796113 0.123 Uiso 1 1 calc R . . . .
C17 C 0.8630(7) 0.6111(7) 0.9029(6) 0.081(3) Uani 1 1 d . . . . .
C18 C 0.8272(7) 0.5642(6) 0.9284(5) 0.077(3) Uani 1 1 d . . . . .
C19 C 0.7570(8) 0.5809(7) 0.9317(6) 0.087(3) Uani 1 1 d . . . . .
C20 C 0.7209(8) 0.5301(9) 0.9516(6) 0.096(4) Uani 1 1 d . . . . .
C21 C 0.7470(7) 0.6376(7) 0.9127(5) 0.083(3) Uani 1 1 d . . . . .
C22 C 0.6857(7) 0.6747(7) 0.9007(6) 0.083(3) Uani 1 1 d . . . . .
C23 C 0.6198(7) 0.6559(8) 0.9120(7) 0.098(4) Uani 1 1 d . . . . .
H23 H 0.614058 0.619840 0.929120 0.117 Uiso 1 1 calc R . . . .
C24 C 0.5619(7) 0.6920(9) 0.8973(7) 0.102(4) Uani 1 1 d . . . . .
H24 H 0.515939 0.682562 0.905824 0.122 Uiso 1 1 calc R . . . .
C25 C 0.5726(7) 0.7426(8) 0.8696(7) 0.096(3) Uani 1 1 d . . . . .
H25 H 0.532913 0.765588 0.856486 0.115 Uiso 1 1 calc R . . . .
C26 C 0.6411(8) 0.7582(7) 0.8617(7) 0.093(3) Uani 1 1 d . . . . .
H26 H 0.648754 0.794164 0.844933 0.112 Uiso 1 1 calc R . . . .
C27 C 0.8323(8) 0.5024(7) 0.9426(6) 0.087(3) Uani 1 1 d . . . . .
C28 C 0.8847(7) 0.4523(7) 0.9379(6) 0.083(3) Uani 1 1 d . . . . .
C29 C 0.9492(6) 0.4643(7) 0.9204(6) 0.081(3) Uani 1 1 d . . . . .
H29 H 0.961074 0.506751 0.912672 0.097 Uiso 1 1 calc R . . . .
C30 C 0.9966(8) 0.4122(7) 0.9143(6) 0.092(3) Uani 1 1 d . . . . .
H30 H 1.040284 0.417370 0.901199 0.110 Uiso 1 1 calc R . . . .
C31 C 0.9756(10) 0.3517(8) 0.9288(8) 0.107(4) Uani 1 1 d . . . . .
H31 H 1.005690 0.315264 0.925765 0.129 Uiso 1 1 calc R . . . .
C32 C 0.9117(9) 0.3458(9) 0.9471(8) 0.110(5) Uani 1 1 d . . . . .
H32 H 0.898019 0.304075 0.955315 0.132 Uiso 1 1 calc R . . . .
C33 C 0.2493(6) 0.8485(6) 0.4120(6) 0.074(3) Uani 1 1 d . . . . .
H33 H 0.279892 0.868037 0.455944 0.089 Uiso 1 1 calc R . . . .
C34 C 0.2481(6) 0.7788(6) 0.3743(6) 0.082(3) Uani 1 1 d . . . . .
H34 H 0.275662 0.749338 0.392013 0.098 Uiso 1 1 calc R . . . .
C35 C 0.2049(6) 0.7497(6) 0.3074(6) 0.076(3) Uani 1 1 d . . . . .
C36 C 0.1626(7) 0.7932(7) 0.2838(6) 0.082(3) Uani 1 1 d . . . . .
H36 H 0.131482 0.774998 0.240082 0.099 Uiso 1 1 calc R . . . .
C37 C 0.1676(8) 0.8670(6) 0.3281(7) 0.088(3) Uani 1 1 d . . . . .
H37 H 0.140633 0.898355 0.312508 0.105 Uiso 1 1 calc R . . . .
C38 C 0.2021(7) 0.6734(6) 0.2600(6) 0.079(3) Uani 1 1 d . . . . .
C39 C 0.2581(7) 0.5679(6) 0.2490(6) 0.079(3) Uani 1 1 d . . . . .
H39A H 0.265014 0.568458 0.207881 0.094 Uiso 1 1 calc R . . . .
H39B H 0.213010 0.531542 0.238225 0.094 Uiso 1 1 calc R . . . .
C40 C 0.3248(6) 0.5487(5) 0.2854(5) 0.070(2) Uani 1 1 d . . . . .
C41 C 0.3589(6) 0.5845(5) 0.3503(5) 0.068(2) Uani 1 1 d . . . . .
H41 H 0.339766 0.624215 0.374977 0.081 Uiso 1 1 calc R . . . .
C42 C 0.4224(6) 0.5635(5) 0.3813(4) 0.064(2) Uani 1 1 d . . . . .
C43 C 0.4615(6) 0.6006(5) 0.4489(5) 0.071(2) Uani 1 1 d . . . . .
H43 H 0.444718 0.641754 0.474223 0.085 Uiso 1 1 calc R . . . .
C44 C 0.5221(6) 0.5789(5) 0.4784(5) 0.070(2) Uani 1 1 d . . . . .
H44 H 0.546337 0.603633 0.523732 0.084 Uiso 1 1 calc R . . . .
C45 C 0.5482(6) 0.5191(5) 0.4403(4) 0.0613(19) Uani 1 1 d . . . . .
C46 C 0.5106(6) 0.4799(5) 0.3741(5) 0.075(2) Uani 1 1 d . . . . .
H46 H 0.526774 0.437437 0.349972 0.090 Uiso 1 1 calc R . . . .
C47 C 0.4496(6) 0.5029(5) 0.3434(5) 0.070(2) Uani 1 1 d . . . . .
C48 C 0.4120(6) 0.4667(6) 0.2777(5) 0.075(3) Uani 1 1 d . . . . .
H48 H 0.428440 0.425207 0.252434 0.090 Uiso 1 1 calc R . . . .
C49 C 0.3521(7) 0.4892(6) 0.2489(6) 0.083(3) Uani 1 1 d . . . . .
H49 H 0.328479 0.464546 0.203438 0.099 Uiso 1 1 calc R . . . .
C50 C 0.6178(6) 0.4936(5) 0.4704(4) 0.066(2) Uani 1 1 d . . . . .
H50A H 0.604799 0.442299 0.464686 0.080 Uiso 1 1 calc R . . . .
H50B H 0.656911 0.497128 0.449010 0.080 Uiso 1 1 calc R . . . .
C51 C 0.7036(6) 0.5253(5) 0.5742(5) 0.071(2) Uani 1 1 d . . . . .
C52 C 0.8115(7) 0.6196(6) 0.7518(5) 0.078(3) Uani 1 1 d . . . . .
H52 H 0.853053 0.614809 0.782153 0.094 Uiso 1 1 calc R . . . .
C53 C 0.7900(6) 0.5719(5) 0.6872(5) 0.071(2) Uani 1 1 d . . . . .
H53 H 0.817284 0.534083 0.673284 0.086 Uiso 1 1 calc R . . . .
C54 C 0.7283(6) 0.5783(5) 0.6417(5) 0.067(2) Uani 1 1 d . . . . .
C55 C 0.6912(7) 0.6346(6) 0.6647(5) 0.075(3) Uani 1 1 d . . . . .
H55 H 0.649444 0.641635 0.636004 0.090 Uiso 1 1 calc R . . . .
C56 C 0.7158(7) 0.6817(6) 0.7313(6) 0.081(3) Uani 1 1 d . . . . .
H56 H 0.690415 0.720447 0.747439 0.097 Uiso 1 1 calc R . . . .
C57 C 0.0928(8) 0.6789(7) 0.5726(7) 0.093(3) Uani 1 1 d . . . . .
H57 H 0.058084 0.708613 0.563732 0.111 Uiso 1 1 calc R . . . .
C58 C 0.0855(7) 0.6100(7) 0.5261(7) 0.085(3) Uani 1 1 d . . . . .
H58 H 0.047056 0.592224 0.485895 0.102 Uiso 1 1 calc R . . . .
C59 C 0.1373(7) 0.5670(7) 0.5407(7) 0.087(3) Uani 1 1 d . . . . .
C60 C 0.1942(8) 0.5963(7) 0.6001(7) 0.092(3) Uani 1 1 d . . . . .
H60 H 0.229398 0.568099 0.611397 0.110 Uiso 1 1 calc R . . . .
C61 C 0.1980(8) 0.6681(8) 0.6424(8) 0.095(4) Uani 1 1 d . . . . .
H61 H 0.238655 0.689815 0.681109 0.114 Uiso 1 1 calc R . . . .
C62 C 0.1257(8) 0.4868(7) 0.4926(7) 0.090(3) Uani 1 1 d . . . . .
C63 C 0.1720(8) 0.3800(6) 0.4782(8) 0.102(4) Uani 1 1 d D . . . .
H63A H 0.169246 0.373218 0.432881 0.123 Uiso 1 1 calc R . . . .
H63B H 0.125974 0.351911 0.477838 0.123 Uiso 1 1 calc R . . . .
C64 C 0.2417(8) 0.3548(8) 0.5087(9) 0.105(4) Uani 1 1 d D U . . .
C65 C 0.2714(9) 0.3777(8) 0.5761(10) 0.114(4) Uani 1 1 d . U . . .
H65 H 0.247343 0.411146 0.602107 0.137 Uiso 1 1 calc R . . . .
C66 C 0.3331(10) 0.3568(8) 0.6097(8) 0.110(4) Uani 1 1 d . U . . .
H66 H 0.349924 0.372594 0.655750 0.132 Uiso 1 1 calc R . . . .
C67 C 0.3651(8) 0.3117(8) 0.5687(8) 0.111(4) Uani 1 1 d D U . . .
C68 C 0.4312(8) 0.2888(9) 0.6005(10) 0.118(5) Uani 1 1 d D U . . .
H68 H 0.452023 0.307191 0.646477 0.141 Uiso 1 1 calc R . . . .
C69 C 0.4604(8) 0.2385(7) 0.5583(8) 0.096(4) Uani 1 1 d . . . . .
C70 C 0.4330(9) 0.2112(9) 0.4886(9) 0.110(4) Uani 1 1 d . . . . .
H70 H 0.456589 0.177312 0.462327 0.132 Uiso 1 1 calc R . . . .
C71 C 0.3708(8) 0.2353(8) 0.4596(8) 0.107(4) Uani 1 1 d . . . . .
H71 H 0.351363 0.218527 0.413677 0.129 Uiso 1 1 calc R . . . .
C72 C 0.3401(7) 0.2828(7) 0.4993(6) 0.086(3) Uani 1 1 d D . . . .
C73 C 0.2732(8) 0.3061(8) 0.4694(10) 0.118(5) Uani 1 1 d D U . . .
H73 H 0.252539 0.287202 0.423488 0.142 Uiso 1 1 calc R . . . .
C74 C 0.5307(10) 0.2093(8) 0.5819(8) 0.121(6) Uani 1 1 d . . . . .
H74A H 0.518073 0.155825 0.567859 0.145 Uiso 1 1 calc R . . . .
H74B H 0.569547 0.219898 0.562486 0.145 Uiso 1 1 calc R . . . .
C75 C 0.6022(7) 0.2066(8) 0.6802(8) 0.095(4) Uani 1 1 d . . . . .
C76 C 0.6547(8) 0.3526(9) 0.8507(8) 0.106(4) Uani 1 1 d . . . . .
H76 H 0.640777 0.396898 0.873886 0.128 Uiso 1 1 calc R . . . .
C77 C 0.6166(7) 0.3155(7) 0.7830(7) 0.091(3) Uani 1 1 d . . . . .
H77 H 0.579433 0.334631 0.760944 0.110 Uiso 1 1 calc R . . . .
C78 C 0.6365(8) 0.2503(8) 0.7513(7) 0.094(3) Uani 1 1 d . . . . .
C79 C 0.6899(8) 0.2233(8) 0.7847(9) 0.103(4) Uani 1 1 d . . . . .
H79 H 0.701888 0.177267 0.763186 0.124 Uiso 1 1 calc R . . . .
C80 C 0.7257(9) 0.2641(9) 0.8497(10) 0.119(6) Uani 1 1 d . . . . .
H80 H 0.763983 0.245992 0.871816 0.142 Uiso 1 1 calc R . . . .
C81 C 0.3277(8) 1.0549(7) 0.4734(7) 0.089(4) Uani 1 1 d . . . . .
C82 C 0.2895(7) 1.0494(6) 0.4103(7) 0.084(3) Uani 1 1 d . . . . .
C83 C 0.2309(8) 1.0876(6) 0.4157(7) 0.089(4) Uani 1 1 d . . . . .
C84 C 0.2311(9) 1.1207(6) 0.4848(8) 0.101(5) Uani 1 1 d . . . . .
C85 C 0.2948(9) 1.1006(7) 0.5203(9) 0.106(5) Uani 1 1 d . . . . .
C86 C 0.3984(7) 1.0261(7) 0.4892(8) 0.097(4) Uani 1 1 d . . . . .
H86A H 0.392658 0.976150 0.457602 0.146 Uiso 1 1 calc GR . . . .
H86B H 0.408538 1.026286 0.533084 0.146 Uiso 1 1 calc GR . . . .
H86C H 0.440170 1.057006 0.487285 0.146 Uiso 1 1 calc GR . . . .
C87 C 0.3050(8) 1.0068(8) 0.3465(7) 0.100(4) Uani 1 1 d . . . . .
H87A H 0.259010 0.993390 0.310513 0.149 Uiso 1 1 calc GR . . . .
H87B H 0.322760 0.962584 0.348188 0.149 Uiso 1 1 calc GR . . . .
H87C H 0.343361 1.037021 0.339839 0.149 Uiso 1 1 calc GR . . . .
C88 C 0.1755(9) 1.0984(9) 0.3615(10) 0.133(7) Uani 1 1 d . . . . .
H88A H 0.193939 1.144021 0.358658 0.199 Uiso 1 1 calc GR . . . .
H88B H 0.127158 1.100765 0.370470 0.199 Uiso 1 1 calc GR . . . .
H88C H 0.169581 1.057594 0.320103 0.199 Uiso 1 1 calc GR . . . .
C89 C 0.1781(9) 1.1670(6) 0.5093(10) 0.135(7) Uani 1 1 d . . . . .
H89A H 0.171256 1.161198 0.548150 0.202 Uiso 1 1 calc GR . . . .
H89B H 0.129867 1.152224 0.475559 0.202 Uiso 1 1 calc GR . . . .
H89C H 0.198268 1.218155 0.520389 0.202 Uiso 1 1 calc GR . . . .
C90 C 0.3192(10) 1.1248(7) 0.5928(8) 0.120(6) Uani 1 1 d . . . . .
H90A H 0.367211 1.158644 0.611102 0.180 Uiso 1 1 calc GR . . . .
H90B H 0.324771 1.082343 0.604014 0.180 Uiso 1 1 calc GR . . . .
H90C H 0.281630 1.149374 0.610841 0.180 Uiso 1 1 calc GR . . . .
C91 C 0.0343(8) 0.7873(7) 0.7131(7) 0.092(4) Uani 1 1 d . . . . .
C92 C 0.0747(10) 0.7474(8) 0.7441(8) 0.102(4) Uani 1 1 d . . . . .
C93 C 0.1361(9) 0.8015(8) 0.7969(7) 0.095(4) Uani 1 1 d . . . . .
C94 C 0.1257(9) 0.8732(7) 0.7948(8) 0.100(4) Uani 1 1 d . . . . .
C95 C 0.0598(8) 0.8625(8) 0.7418(7) 0.092(3) Uani 1 1 d . . . . .
C96 C -0.0366(9) 0.7519(9) 0.6580(9) 0.115(5) Uani 1 1 d . . . . .
H96A H -0.079577 0.755755 0.675412 0.173 Uiso 1 1 calc GR . . . .
H96B H -0.035292 0.700352 0.635072 0.173 Uiso 1 1 calc GR . . . .
H96C H -0.041247 0.776361 0.627721 0.173 Uiso 1 1 calc GR . . . .
C97 C 0.0672(9) 0.6687(7) 0.7273(9) 0.116(6) Uani 1 1 d . . . . .
H97A H 0.108735 0.659119 0.756645 0.173 Uiso 1 1 calc GR . . . .
H97B H 0.068136 0.644016 0.682285 0.173 Uiso 1 1 calc GR . . . .
H97C H 0.019758 0.650244 0.731804 0.173 Uiso 1 1 calc GR . . . .
C98 C 0.1919(10) 0.7887(9) 0.8466(7) 0.112(5) Uani 1 1 d . . . . .
H98A H 0.185973 0.815801 0.889507 0.168 Uiso 1 1 calc GR . . . .
H98B H 0.242073 0.805301 0.845866 0.168 Uiso 1 1 calc GR . . . .
H98C H 0.184869 0.736575 0.837562 0.168 Uiso 1 1 calc GR . . . .
C99 C 0.1743(10) 0.9430(8) 0.8421(8) 0.119(5) Uani 1 1 d . . . . .
H99A H 0.157821 0.960143 0.881358 0.178 Uiso 1 1 calc GR . . . .
H99B H 0.171231 0.979264 0.822698 0.178 Uiso 1 1 calc GR . . . .
H99C H 0.226133 0.935732 0.853648 0.178 Uiso 1 1 calc GR . . . .
C100 C 0.0274(9) 0.9190(7) 0.7231(7) 0.101(4) Uani 1 1 d . . . . .
H10A H -0.000766 0.897711 0.676761 0.151 Uiso 1 1 calc GR . . . .
H10B H 0.067559 0.958430 0.730975 0.151 Uiso 1 1 calc GR . . . .
H10C H -0.006235 0.938518 0.748974 0.151 Uiso 1 1 calc GR . . . .
C101 C 0.9155(8) 0.7998(7) 0.8810(6) 0.089(3) Uani 1 1 d D . . . .
C102 C 0.8632(8) 0.8347(6) 0.8517(8) 0.093(4) Uani 1 1 d . . . . .
C103 C 0.8227(8) 0.8655(8) 0.8985(9) 0.108(5) Uani 1 1 d . . . . .
C104 C 0.8521(8) 0.8510(8) 0.9569(9) 0.110(5) Uani 1 1 d D . . . .
C105 C 0.9107(9) 0.8111(7) 0.9445(7) 0.099(4) Uani 1 1 d D U . . .
C106 C 0.9720(7) 0.7651(8) 0.8506(7) 0.097(4) Uani 1 1 d . . . . .
H10D H 0.959313 0.760047 0.805225 0.146 Uiso 1 1 calc GR . . . .
H10E H 0.972242 0.716893 0.852262 0.146 Uiso 1 1 calc GR . . . .
H10F H 1.021598 0.795601 0.874511 0.146 Uiso 1 1 calc GR . . . .
C107 C 0.8501(10) 0.8360(9) 0.7838(8) 0.114(5) Uani 1 1 d . . . . .
H10G H 0.874380 0.799407 0.758388 0.171 Uiso 1 1 calc GR . . . .
H10H H 0.871311 0.884403 0.787959 0.171 Uiso 1 1 calc GR . . . .
H10I H 0.796327 0.825111 0.761813 0.171 Uiso 1 1 calc GR . . . .
C108 C 0.7640(8) 0.9113(7) 0.8903(9) 0.125(6) Uani 1 1 d . . . . .
H10J H 0.730026 0.907613 0.915778 0.187 Uiso 1 1 calc GR . . . .
H10K H 0.735527 0.893803 0.844256 0.187 Uiso 1 1 calc GR . . . .
H10L H 0.788121 0.962243 0.905650 0.187 Uiso 1 1 calc GR . . . .
C109 C 0.8279(10) 0.8724(10) 1.0127(9) 0.146(8) Uani 1 1 d . . . . .
H10M H 0.814276 0.920581 1.021598 0.220 Uiso 1 1 calc GR . . . .
H10N H 0.868220 0.874479 1.049893 0.220 Uiso 1 1 calc GR . . . .
H10O H 0.784268 0.837034 1.005796 0.220 Uiso 1 1 calc GR . . . .
C110 C 0.9621(9) 0.7877(9) 0.9934(7) 0.117(5) Uani 1 1 d . . . . .
H11A H 1.009481 0.782093 0.983058 0.175 Uiso 1 1 calc GR . . . .
H11B H 0.937989 0.741219 0.991060 0.175 Uiso 1 1 calc GR . . . .
H11C H 0.971661 0.824903 1.037436 0.175 Uiso 1 1 calc GR . . . .
C111 C 0.6840(12) 0.3722(15) 1.0257(10) 0.138(6) Uani 1 1 d . U . . .
C112 C 0.7322(14) 0.3145(14) 1.0203(12) 0.164(8) Uani 1 1 d D U . . .
C113 C 0.8024(13) 0.3594(13) 1.0629(10) 0.150(8) Uani 1 1 d D U . . .
C114 C 0.8012(18) 0.4332(13) 1.0857(13) 0.170(10) Uani 1 1 d D U . . .
C115 C 0.7280(16) 0.4456(16) 1.0716(11) 0.158(8) Uani 1 1 d . U . . .
C116 C 0.6022(12) 0.3694(14) 1.0018(11) 0.179(10) Uani 1 1 d . U . . .
H11D H 0.575761 0.344076 1.021879 0.268 Uiso 1 1 calc GR . . . .
H11E H 0.584935 0.343259 0.954382 0.268 Uiso 1 1 calc GR . . . .
H11F H 0.592096 0.419130 1.013366 0.268 Uiso 1 1 calc GR . . . .
C117 C 0.7045(17) 0.2393(12) 0.9883(12) 0.205(12) Uani 1 1 d . U . . .
H11G H 0.688609 0.221093 1.018181 0.308 Uiso 1 1 calc GR . . . .
H11H H 0.743825 0.214328 0.974060 0.308 Uiso 1 1 calc GR . . . .
H11I H 0.661728 0.230080 0.950372 0.308 Uiso 1 1 calc GR . . . .
C118 C 0.8706(15) 0.3256(14) 1.0769(12) 0.195(11) Uani 1 1 d . U . . .
H11J H 0.914272 0.355148 1.076226 0.293 Uiso 1 1 calc GR . . . .
H11K H 0.862288 0.276158 1.043726 0.293 Uiso 1 1 calc GR . . . .
H11L H 0.879305 0.323559 1.119923 0.293 Uiso 1 1 calc GR . . . .
C119 C 0.8703(14) 0.4952(13) 1.1374(11) 0.187(11) Uani 1 1 d . U . . .
H11M H 0.865942 0.541135 1.131887 0.280 Uiso 1 1 calc GR . . . .
H11N H 0.917212 0.480675 1.130453 0.280 Uiso 1 1 calc GR . . . .
H11O H 0.870021 0.501757 1.181639 0.280 Uiso 1 1 calc GR . . . .
C120 C 0.7113(15) 0.5185(13) 1.0928(10) 0.167(9) Uani 1 1 d . U . . .
H12A H 0.745036 0.548404 1.136222 0.250 Uiso 1 1 calc GR . . . .
H12B H 0.659422 0.516218 1.094316 0.250 Uiso 1 1 calc GR . . . .
H12C H 0.718012 0.540202 1.062130 0.250 Uiso 1 1 calc GR . . . .
C121 C 0.5167(9) 0.7476(6) 0.6740(6) 0.089(3) Uani 1 1 d . . . . .
C122 C 0.3696(11) 0.5992(12) 0.7444(10) 0.140(7) Uani 1 1 d D U . . .
C125 C 0.3003(12) 0.7181(11) 0.5327(10) 0.145(7) Uani 1 1 d . . . . .
H12D H 0.264782 0.672572 0.504839 0.218 Uiso 1 1 calc GR . . . .
H12E H 0.273035 0.756451 0.550791 0.218 Uiso 1 1 calc GR . . . .
H12F H 0.335148 0.710802 0.568326 0.218 Uiso 1 1 calc GR . . . .
O25 O 0.3422(9) 0.7395(6) 0.4942(6) 0.141(5) Uani 1 1 d . . . . .
H25A H 0.354709 0.785098 0.509862 0.211 Uiso 1 1 calc DGR . . . .
O26 O 0.4330(8) 0.8749(6) 0.5671(6) 0.129(4) Uani 1 1 d D . . . .
H26A H 0.473826 0.875702 0.595239 0.194 Uiso 1 1 d DG . . . .
H26B H 0.416687 0.915324 0.582161 0.194 Uiso 1 1 d DG . . . .
O27 O 0.9641(10) 0.5539(9) 0.7787(7) 0.172(7) Uani 1 1 d . . . . .

loop_
_atom_site_aniso_label
_atom_site_aniso_U_11
_atom_site_aniso_U_22
_atom_site_aniso_U_33
_atom_site_aniso_U_23
_atom_site_aniso_U_13
_atom_site_aniso_U_12
Rh1 0.0870(5) 0.0713(4) 0.1195(7) 0.0587(4) 0.0559(5) 0.0328(4)
Rh2 0.0980(6) 0.0959(5) 0.1003(6) 0.0602(5) 0.0527(5) 0.0388(5)
Rh3 0.0791(5) 0.0822(5) 0.0771(5) 0.0296(4) 0.0326(4) 0.0157(4)
Rh4 0.1053(8) 0.1675(12) 0.1117(9) 0.0984(9) 0.0263(7) 0.0037(8)
N1 0.083(6) 0.064(4) 0.135(9) 0.049(5) 0.051(6) 0.029(4)
N2 0.083(6) 0.096(6) 0.111(8) 0.052(6) 0.042(6) 0.033(5)
N3 0.092(6) 0.074(4) 0.099(7) 0.053(5) 0.042(5) 0.024(4)
N4 0.108(8) 0.105(7) 0.094(7) 0.053(6) 0.043(6) 0.025(6)
N5 0.075(5) 0.100(6) 0.070(5) 0.028(5) 0.021(4) 0.010(5)
N6 0.088(7) 0.158(11) 0.079(7) 0.057(7) 0.025(6) 0.000(7)
N7 0.087(6) 0.097(6) 0.068(5) 0.039(4) 0.030(5) 0.023(5)
N8 0.105(8) 0.137(9) 0.089(7) 0.077(7) 0.028(6) 0.017(7)
N9 0.087(6) 0.095(6) 0.123(9) 0.073(6) 0.049(6) 0.035(5)
N10 0.083(6) 0.070(4) 0.080(5) 0.031(4) 0.027(5) 0.017(4)
N11 0.089(6) 0.109(7) 0.104(7) 0.069(6) 0.043(6) 0.036(6)
N12 0.088(7) 0.146(11) 0.140(11) 0.097(10) 0.037(8) 0.007(7)
O1 0.086(5) 0.090(5) 0.114(6) 0.057(5) 0.041(5) 0.018(4)
O2 0.095(6) 0.104(6) 0.116(7) 0.066(5) 0.045(5) 0.019(5)
O3 0.081(5) 0.100(5) 0.093(5) 0.044(4) 0.031(4) 0.010(4)
O4 0.095(6) 0.150(8) 0.086(6) 0.055(6) 0.034(5) 0.012(6)
O5 0.098(5) 0.072(4) 0.076(4) 0.031(3) 0.015(4) 0.031(4)
O6 0.106(7) 0.092(5) 0.095(6) 0.043(5) 0.000(5) 0.023(5)
O7 0.080(4) 0.076(4) 0.066(4) 0.032(3) 0.022(3) 0.019(3)
O8 0.082(5) 0.095(5) 0.084(5) 0.028(4) 0.035(4) 0.034(4)
O9 0.092(6) 0.085(5) 0.132(8) 0.057(5) 0.035(5) 0.026(4)
O10 0.102(7) 0.103(6) 0.107(7) 0.036(5) 0.016(6) 0.028(5)
O11 0.101(6) 0.110(6) 0.094(6) 0.045(5) 0.031(5) 0.032(5)
O12 0.110(8) 0.105(7) 0.170(12) 0.052(8) 0.038(8) 0.025(6)
O13 0.116(7) 0.096(5) 0.107(7) 0.060(5) 0.033(6) 0.030(5)
O14 0.118(7) 0.097(5) 0.081(5) 0.031(4) 0.035(5) 0.026(5)
O15 0.087(6) 0.113(6) 0.123(7) 0.060(6) 0.044(5) 0.044(5)
O16 0.118(9) 0.243(16) 0.115(9) 0.062(10) 0.033(7) 0.102(10)
O17 0.42(3) 0.31(2) 0.41(3) 0.26(2) 0.16(2) 0.11(2)
O18 0.165(13) 0.327(19) 0.194(15) 0.009(12) 0.082(12) 0.043(13)
S1 0.106(2) 0.0804(15) 0.0960(19) 0.0451(14) 0.0415(17) 0.0344(15)
S2 0.115(3) 0.194(4) 0.106(3) 0.088(3) 0.058(2) 0.081(3)
F1 0.153(8) 0.083(4) 0.128(7) 0.054(4) 0.042(6) 0.030(5)
F2 0.113(6) 0.097(5) 0.129(7) 0.033(5) 0.034(6) 0.021(5)
F3 0.155(9) 0.102(5) 0.106(6) 0.026(5) 0.051(6) 0.031(5)
F4 0.119(8) 0.275(13) 0.140(9) 0.056(9) 0.033(7) 0.093(9)
F5 0.154(10) 0.183(11) 0.133(9) -0.004(8) 0.040(8) 0.044(9)
F6 0.31(2) 0.34(2) 0.39(3) 0.27(2) 0.15(2) 0.059(18)
C1 0.092(7) 0.068(5) 0.100(7) 0.056(5) 0.050(6) 0.031(5)
C2 0.090(7) 0.080(6) 0.119(9) 0.063(6) 0.060(7) 0.036(6)
C3 0.085(7) 0.075(5) 0.095(7) 0.053(5) 0.048(6) 0.021(5)
C4 0.089(7) 0.090(6) 0.106(8) 0.073(6) 0.052(7) 0.035(6)
C5 0.075(6) 0.072(5) 0.088(7) 0.043(5) 0.037(5) 0.020(5)
C6 0.085(7) 0.079(6) 0.106(8) 0.055(6) 0.041(6) 0.033(5)
C7 0.074(6) 0.092(6) 0.101(8) 0.062(6) 0.038(6) 0.022(5)
C8 0.093(8) 0.087(7) 0.107(9) 0.057(7) 0.031(7) 0.018(6)
C9 0.095(8) 0.098(7) 0.118(9) 0.076(7) 0.056(8) 0.041(6)
C10 0.089(7) 0.091(6) 0.108(8) 0.069(6) 0.054(7) 0.032(6)
C11 0.071(6) 0.088(6) 0.093(7) 0.045(6) 0.035(6) 0.029(5)
C12 0.103(9) 0.089(7) 0.084(7) 0.041(6) 0.040(7) 0.034(6)
C13 0.115(10) 0.106(8) 0.097(9) 0.053(7) 0.052(8) 0.042(8)
C14 0.105(10) 0.114(10) 0.124(12) 0.060(9) 0.047(9) 0.035(8)
C15 0.106(10) 0.124(10) 0.094(9) 0.057(8) 0.038(8) 0.033(8)
C16 0.107(10) 0.128(10) 0.095(9) 0.055(8) 0.043(8) 0.046(9)
C17 0.083(7) 0.095(7) 0.073(6) 0.038(5) 0.029(6) 0.020(6)
C18 0.080(7) 0.094(6) 0.071(6) 0.047(5) 0.025(5) 0.015(5)
C19 0.103(9) 0.103(7) 0.070(6) 0.049(6) 0.032(6) 0.004(6)
C20 0.085(8) 0.134(10) 0.074(7) 0.044(7) 0.033(6) -0.001(7)
C21 0.078(7) 0.113(8) 0.060(6) 0.035(5) 0.024(5) 0.009(6)
C22 0.071(6) 0.100(7) 0.081(7) 0.032(6) 0.029(6) 0.023(6)
C23 0.081(8) 0.129(10) 0.085(8) 0.037(7) 0.038(7) 0.010(7)
C24 0.075(7) 0.137(11) 0.107(10) 0.057(9) 0.040(7) 0.008(7)
C25 0.076(7) 0.122(10) 0.099(9) 0.052(8) 0.029(7) 0.021(7)
C26 0.101(9) 0.104(8) 0.096(9) 0.049(7) 0.045(7) 0.028(7)
C27 0.099(8) 0.103(8) 0.066(6) 0.038(6) 0.029(6) 0.007(7)
C28 0.084(7) 0.097(7) 0.071(6) 0.045(6) 0.011(5) 0.005(6)
C29 0.075(6) 0.091(6) 0.081(7) 0.043(6) 0.017(5) 0.007(5)
C30 0.095(8) 0.091(7) 0.082(7) 0.032(6) 0.018(6) 0.014(6)
C31 0.124(12) 0.107(9) 0.104(10) 0.058(8) 0.031(9) 0.025(8)
C32 0.116(11) 0.130(11) 0.107(10) 0.084(10) 0.018(9) 0.010(9)
C33 0.075(6) 0.077(5) 0.097(7) 0.053(5) 0.038(6) 0.030(5)
C34 0.076(6) 0.074(6) 0.100(8) 0.043(6) 0.019(6) 0.022(5)
C35 0.077(6) 0.075(5) 0.100(8) 0.054(6) 0.033(6) 0.028(5)
C36 0.084(7) 0.094(7) 0.086(7) 0.054(6) 0.024(6) 0.026(6)
C37 0.098(8) 0.086(7) 0.109(9) 0.054(7) 0.050(8) 0.039(6)
C38 0.081(7) 0.091(6) 0.101(9) 0.065(7) 0.039(7) 0.032(6)
C39 0.079(7) 0.082(6) 0.077(6) 0.032(5) 0.019(5) 0.033(5)
C40 0.083(6) 0.069(5) 0.065(5) 0.029(4) 0.024(5) 0.027(5)
C41 0.075(6) 0.076(5) 0.066(5) 0.039(4) 0.022(5) 0.030(5)
C42 0.084(6) 0.063(4) 0.055(5) 0.027(4) 0.030(4) 0.017(4)
C43 0.084(6) 0.066(5) 0.064(5) 0.023(4) 0.027(5) 0.019(4)
C44 0.093(7) 0.069(5) 0.066(5) 0.035(4) 0.038(5) 0.031(5)
C45 0.076(6) 0.063(4) 0.050(4) 0.027(3) 0.019(4) 0.017(4)
C46 0.083(7) 0.075(5) 0.069(6) 0.027(5) 0.027(5) 0.023(5)
C47 0.076(6) 0.068(5) 0.077(6) 0.032(4) 0.035(5) 0.028(4)
C48 0.080(6) 0.081(6) 0.061(5) 0.020(4) 0.023(5) 0.023(5)
C49 0.104(8) 0.084(6) 0.069(6) 0.034(5) 0.030(6) 0.032(6)
C50 0.073(6) 0.072(5) 0.053(5) 0.023(4) 0.019(4) 0.021(4)
C51 0.082(6) 0.075(5) 0.070(6) 0.035(5) 0.030(5) 0.026(5)
C52 0.088(7) 0.087(6) 0.073(6) 0.044(5) 0.024(5) 0.024(5)
C53 0.077(6) 0.079(5) 0.066(5) 0.032(4) 0.026(5) 0.025(5)
C54 0.080(6) 0.071(5) 0.063(5) 0.036(4) 0.028(5) 0.028(5)
C55 0.084(7) 0.080(6) 0.072(6) 0.033(5) 0.032(5) 0.033(5)
C56 0.093(8) 0.075(6) 0.079(7) 0.032(5) 0.027(6) 0.025(5)
C57 0.093(8) 0.102(8) 0.105(9) 0.062(7) 0.031(7) 0.030(7)
C58 0.084(7) 0.099(7) 0.095(8) 0.056(7) 0.032(6) 0.035(6)
C59 0.081(7) 0.105(8) 0.100(8) 0.059(7) 0.038(7) 0.040(6)
C60 0.092(8) 0.091(7) 0.095(8) 0.043(6) 0.017(7) 0.028(6)
C61 0.099(9) 0.108(8) 0.115(10) 0.072(8) 0.040(8) 0.045(7)
C62 0.089(8) 0.096(7) 0.104(9) 0.056(7) 0.032(7) 0.028(7)
C63 0.097(9) 0.072(6) 0.150(13) 0.052(7) 0.040(9) 0.024(6)
C64 0.098(9) 0.098(8) 0.148(11) 0.068(9) 0.052(9) 0.026(7)
C65 0.101(10) 0.104(9) 0.166(12) 0.082(9) 0.041(10) 0.035(8)
C66 0.143(13) 0.103(9) 0.108(10) 0.050(8) 0.061(9) 0.033(9)
C67 0.107(10) 0.102(9) 0.130(12) 0.040(8) 0.063(9) 0.003(7)
C68 0.096(9) 0.132(12) 0.160(16) 0.088(12) 0.053(10) 0.011(8)
C69 0.091(8) 0.075(6) 0.111(10) 0.028(6) 0.027(8) 0.008(6)
C70 0.091(9) 0.112(10) 0.127(13) 0.050(9) 0.028(9) 0.016(8)
C71 0.093(9) 0.105(9) 0.115(11) 0.030(8) 0.040(9) 0.002(7)
C72 0.087(7) 0.090(7) 0.082(7) 0.034(6) 0.031(6) -0.003(6)
C73 0.094(9) 0.112(9) 0.197(16) 0.097(10) 0.067(11) 0.027(8)
C74 0.122(12) 0.097(8) 0.115(12) 0.031(8) -0.004(10) 0.034(9)
C75 0.076(7) 0.100(8) 0.130(11) 0.060(8) 0.039(8) 0.021(6)
C76 0.094(9) 0.120(10) 0.105(10) 0.049(9) 0.027(8) 0.005(8)
C77 0.084(7) 0.098(8) 0.102(9) 0.050(7) 0.030(7) 0.005(6)
C78 0.083(8) 0.104(8) 0.100(9) 0.050(7) 0.023(7) 0.014(6)
C79 0.088(8) 0.103(9) 0.132(12) 0.070(9) 0.023(8) 0.005(7)
C80 0.103(10) 0.113(10) 0.175(18) 0.097(12) 0.040(11) 0.020(9)
C81 0.094(8) 0.089(7) 0.128(10) 0.070(7) 0.060(8) 0.043(6)
C82 0.095(8) 0.078(6) 0.120(9) 0.062(6) 0.065(7) 0.033(6)
C83 0.102(8) 0.076(6) 0.127(10) 0.072(7) 0.050(8) 0.019(6)
C84 0.120(11) 0.072(6) 0.145(12) 0.051(7) 0.083(10) 0.020(6)
C85 0.111(10) 0.090(7) 0.182(16) 0.090(10) 0.089(11) 0.047(7)
C86 0.089(8) 0.086(7) 0.140(12) 0.060(8) 0.049(8) 0.020(6)
C87 0.110(10) 0.108(8) 0.118(11) 0.061(8) 0.068(9) 0.036(8)
C88 0.108(11) 0.152(14) 0.22(2) 0.142(16) 0.064(13) 0.052(10)
C89 0.146(14) 0.070(6) 0.25(2) 0.071(10) 0.135(15) 0.046(8)
C90 0.162(16) 0.084(7) 0.134(13) 0.044(8) 0.083(13) 0.005(8)
C91 0.109(10) 0.090(7) 0.120(10) 0.062(7) 0.068(9) 0.039(7)
C92 0.130(12) 0.111(9) 0.119(11) 0.070(9) 0.083(10) 0.048(9)
C93 0.131(11) 0.105(8) 0.099(9) 0.068(7) 0.067(9) 0.049(8)
C94 0.118(11) 0.092(8) 0.111(10) 0.055(7) 0.038(9) 0.046(8)
C95 0.093(8) 0.119(9) 0.095(8) 0.066(8) 0.038(7) 0.034(7)
C96 0.106(11) 0.139(12) 0.144(14) 0.079(11) 0.068(11) 0.043(10)
C97 0.133(12) 0.096(8) 0.176(16) 0.080(10) 0.101(13) 0.038(8)
C98 0.138(13) 0.139(12) 0.104(10) 0.080(10) 0.056(10) 0.053(10)
C99 0.147(15) 0.102(9) 0.124(13) 0.052(9) 0.051(11) 0.038(10)
C100 0.115(10) 0.092(7) 0.120(11) 0.061(8) 0.041(9) 0.045(7)
C101 0.097(9) 0.091(7) 0.093(8) 0.040(6) 0.043(7) 0.026(6)
C102 0.096(8) 0.077(6) 0.110(10) 0.034(6) 0.041(8) 0.012(6)
C103 0.083(8) 0.099(8) 0.124(12) 0.016(8) 0.039(8) 0.018(7)
C104 0.085(9) 0.109(9) 0.112(11) 0.022(8) 0.028(8) 0.006(7)
C105 0.118(10) 0.088(7) 0.094(8) 0.036(6) 0.037(7) 0.007(7)
C106 0.071(7) 0.119(9) 0.118(10) 0.052(8) 0.047(7) 0.020(6)
C107 0.124(12) 0.117(10) 0.125(12) 0.069(10) 0.045(10) 0.017(9)
C108 0.086(9) 0.075(7) 0.196(19) 0.027(9) 0.053(11) 0.009(6)
C109 0.122(13) 0.140(14) 0.143(15) -0.005(12) 0.077(13) 0.008(11)
C110 0.111(11) 0.140(13) 0.090(9) 0.041(9) 0.027(9) 0.006(10)
C111 0.116(11) 0.202(15) 0.110(11) 0.093(11) 0.017(9) -0.005(10)
C112 0.184(16) 0.175(14) 0.165(15) 0.119(13) 0.044(12) -0.022(10)
C113 0.163(15) 0.186(15) 0.124(12) 0.109(12) 0.015(10) 0.013(12)
C114 0.203(18) 0.187(17) 0.150(15) 0.083(13) 0.089(14) -0.002(13)
C115 0.178(16) 0.221(17) 0.117(11) 0.100(12) 0.072(11) 0.012(13)
C116 0.141(16) 0.27(3) 0.154(17) 0.137(18) 0.026(13) -0.020(16)
C117 0.29(3) 0.146(17) 0.17(2) 0.066(16) 0.08(2) -0.037(18)
C118 0.22(2) 0.229(18) 0.178(16) 0.156(15) 0.026(13) 0.008(14)
C119 0.20(2) 0.19(2) 0.154(19) 0.106(17) 0.000(16) -0.043(17)
C120 0.24(2) 0.181(18) 0.130(15) 0.105(14) 0.080(16) 0.054(17)
C121 0.114(10) 0.079(6) 0.076(7) 0.027(5) 0.033(7) 0.027(6)
C122 0.111(11) 0.185(15) 0.124(12) 0.055(11) 0.039(10) 0.033(11)
C125 0.161(19) 0.139(15) 0.122(15) 0.052(12) 0.015(14) 0.035(14)
O25 0.199(14) 0.093(6) 0.113(9) 0.037(6) 0.019(9) 0.033(8)
O26 0.163(11) 0.114(7) 0.113(8) 0.049(6) 0.028(8) 0.066(8)
O27 0.221(17) 0.204(15) 0.137(11) 0.079(11) 0.090(12) 0.117(14)

loop_
_atom_type_symbol
_atom_type_description
_atom_type_scat_dispersion_real
_atom_type_scat_dispersion_imag
_atom_type_scat_source
C C 0.0181 0.0091 'International Tables Vol C Tables 4.2.6.8 and 6.1.1.4'
H H 0.0000 0.0000 'International Tables Vol C Tables 4.2.6.8 and 6.1.1.4'
F F 0.0727 0.0534 'International Tables Vol C Tables 4.2.6.8 and 6.1.1.4'
N N 0.0311 0.0180 'International Tables Vol C Tables 4.2.6.8 and 6.1.1.4'
O O 0.0492 0.0322 'International Tables Vol C Tables 4.2.6.8 and 6.1.1.4'
Rh Rh 0.0927 3.6045 'International Tables Vol C Tables 4.2.6.8 and 6.1.1.4'
S S 0.3331 0.5567 'International Tables Vol C Tables 4.2.6.8 and 6.1.1.4'

loop_
_geom_angle_atom_site_label_1
_geom_angle_atom_site_label_2
_geom_angle_atom_site_label_3
_geom_angle
_geom_angle_site_symmetry_1
_geom_angle_site_symmetry_3
_geom_angle_publ_flag
N1 Rh1 N3 76.9(4) . . ?
N1 Rh1 N9 85.3(4) . . ?
N1 Rh1 C81 110.7(5) . . ?
N1 Rh1 C82 147.2(5) . . ?
N1 Rh1 C83 156.7(5) . . ?
N1 Rh1 C84 117.1(5) . . ?
N1 Rh1 C85 96.4(5) . . ?
N3 Rh1 C81 167.1(3) . . ?
N3 Rh1 C82 135.8(4) . . ?
N3 Rh1 C83 106.0(4) . . ?
N3 Rh1 C84 102.4(4) . . ?
N3 Rh1 C85 132.1(4) . . ?
N9 Rh1 N3 85.4(4) . . ?
N9 Rh1 C81 105.2(4) . . ?
N9 Rh1 C82 94.7(4) . . ?
N9 Rh1 C83 117.8(5) . . ?
N9 Rh1 C84 157.3(5) . . ?
N9 Rh1 C85 142.0(4) . . ?
C81 Rh1 C82 37.7(5) . . ?
C81 Rh1 C83 62.8(5) . . ?
C81 Rh1 C84 65.1(5) . . ?
C81 Rh1 C85 38.9(5) . . ?
C83 Rh1 C82 36.7(4) . . ?
C84 Rh1 C82 64.8(4) . . ?
C84 Rh1 C83 39.6(5) . . ?
C85 Rh1 C82 64.2(5) . . ?
C85 Rh1 C83 64.2(5) . . ?
C85 Rh1 C84 38.8(5) . . ?
N2 Rh2 N4 76.9(4) . . ?
N2 Rh2 N11 87.7(4) . . ?
N2 Rh2 C91 113.4(5) . . ?
N2 Rh2 C92 150.0(6) . . ?
N2 Rh2 C93 155.1(5) . . ?
N2 Rh2 C94 115.8(4) . . ?
N2 Rh2 C95 96.2(4) . . ?
N4 Rh2 C92 133.1(5) . . ?
N4 Rh2 C93 100.3(5) . . ?
N4 Rh2 C94 98.5(6) . . ?
N4 Rh2 C95 128.9(5) . . ?
N11 Rh2 N4 91.0(4) . . ?
N11 Rh2 C92 92.4(5) . . ?
N11 Rh2 C93 117.2(4) . . ?
N11 Rh2 C94 156.0(4) . . ?
N11 Rh2 C95 139.8(5) . . ?
C91 Rh2 N4 161.7(5) . . ?
C91 Rh2 N11 104.1(5) . . ?
C91 Rh2 C92 37.8(5) . . ?
C91 Rh2 C93 63.7(6) . . ?
C91 Rh2 C94 63.7(6) . . ?
C91 Rh2 C95 38.2(5) . . ?
C93 Rh2 C92 38.7(6) . . ?
C94 Rh2 C92 65.1(6) . . ?
C94 Rh2 C93 39.5(4) . . ?
C95 Rh2 C92 65.2(5) . . ?
C95 Rh2 C93 65.9(5) . . ?
C95 Rh2 C94 39.0(5) . . ?
N5 Rh3 N7 77.6(4) . . ?
N5 Rh3 N10 88.1(3) . . ?
N5 Rh3 C101 113.3(4) . . ?
N5 Rh3 C102 151.5(5) . . ?
N5 Rh3 C103 150.5(6) . . ?
N5 Rh3 C104 111.7(6) . . ?
N5 Rh3 C105 95.1(4) . . ?
N7 Rh3 N10 89.4(4) . . ?
N7 Rh3 C102 130.7(4) . . ?
N7 Rh3 C103 100.3(5) . . ?
N7 Rh3 C104 100.2(5) . . ?
N7 Rh3 C105 132.1(4) . . ?
N10 Rh3 C102 93.9(5) . . ?
N10 Rh3 C103 121.4(5) . . ?
N10 Rh3 C104 159.3(6) . . ?
C101 Rh3 N7 164.1(4) . . ?
C101 Rh3 N10 102.1(4) . . ?
C101 Rh3 C102 38.6(5) . . ?
C101 Rh3 C103 64.3(5) . . ?
C101 Rh3 C104 65.5(5) . . ?
C101 Rh3 C105 39.0(4) . . ?
C102 Rh3 C104 66.0(6) . . ?
C103 Rh3 C102 38.8(5) . . ?
C103 Rh3 C104 39.1(6) . . ?
C105 Rh3 N10 138.2(4) . . ?
C105 Rh3 C102 65.0(5) . . ?
C105 Rh3 C103 64.1(6) . . ?
C105 Rh3 C104 38.5(4) . . ?
N6 Rh4 N8 77.2(5) . . ?
N6 Rh4 N12 87.5(5) . . ?
N6 Rh4 C111 118.5(8) . . ?
N6 Rh4 C112 159.1(9) . . ?
N6 Rh4 C113 143.1(7) . . ?
N6 Rh4 C114 107.0(7) . . ?
N6 Rh4 C115 95.5(7) . . ?
N8 Rh4 C111 163.0(7) . . ?
N8 Rh4 C112 123.5(8) . . ?
N8 Rh4 C113 101.1(7) . . ?
N8 Rh4 C115 139.5(8) . . ?
N12 Rh4 N8 88.5(5) . . ?
N12 Rh4 C111 98.3(7) . . ?
N12 Rh4 C112 95.7(7) . . ?
N12 Rh4 C113 129.4(7) . . ?
N12 Rh4 C114 160.6(7) . . ?
N12 Rh4 C115 131.5(8) . . ?
C111 Rh4 C112 40.6(9) . . ?
C111 Rh4 C113 62.6(8) . . ?
C111 Rh4 C115 39.0(8) . . ?
C112 Rh4 C115 67.0(10) . . ?
C113 Rh4 C112 38.4(5) . . ?
C113 Rh4 C115 61.6(9) . . ?
C114 Rh4 N8 106.9(9) . . ?
C114 Rh4 C111 63.7(9) . . ?
C114 Rh4 C112 66.2(9) . . ?
C114 Rh4 C113 37.5(5) . . ?
C114 Rh4 C115 36.6(9) . . ?
C1 N1 Rh1 134.6(8) . . ?
C5 N1 Rh1 115.5(8) . . ?
C5 N1 C1 109.7(9) . . ?
C4 N2 Rh2 133.7(8) . . ?
C11 N2 Rh2 115.9(9) . . ?
C11 N2 C4 110.4(10) . . ?
C6 N3 Rh1 115.8(8) . . ?
C6 N3 C10 117.6(10) . . ?
C10 N3 Rh1 126.4(7) . . ?
C12 N4 Rh2 116.2(10) . . ?
C12 N4 C16 117.4(13) . . ?
C16 N4 Rh2 126.4(10) . . ?
C17 N5 Rh3 134.5(8) . . ?
C21 N5 Rh3 113.8(8) . . ?
C21 N5 C17 111.7(11) . . ?
C20 N6 Rh4 134.8(9) . . ?
C27 N6 Rh4 118.1(11) . . ?
C27 N6 C20 107.1(12) . . ?
C22 N7 Rh3 114.7(8) . . ?
C26 N7 Rh3 126.9(9) . . ?
C26 N7 C22 118.4(11) . . ?
C28 N8 Rh4 114.1(10) . . ?
C32 N8 Rh4 126.9(10) . . ?
C32 N8 C28 118.9(13) . . ?
C33 N9 Rh1 119.7(9) . . ?
C37 N9 Rh1 120.9(7) . . ?
C37 N9 C33 119.3(11) . . ?
C52 N10 Rh3 118.7(8) . . ?
C56 N10 Rh3 118.2(7) . . ?
C56 N10 C52 123.2(10) . . ?
C57 N11 Rh2 119.4(8) . . ?
C61 N11 Rh2 120.2(11) . . ?
C61 N11 C57 120.0(13) . . ?
C76 N12 Rh4 120.9(13) . . ?
C76 N12 C80 116.8(17) . . ?
C80 N12 Rh4 122.2(12) . . ?
C38 O5 C39 115.2(9) . . ?
C51 O7 C50 116.5(7) . . ?
C62 O9 C63 111.5(11) . . ?
C75 O11 C74 114.5(11) . . ?
O13 S1 O14 114.9(6) . . ?
O13 S1 C121 102.1(6) . . ?
O14 S1 C121 101.3(6) . . ?
O15 S1 O13 115.3(6) . . ?
O15 S1 O14 117.1(6) . . ?
O15 S1 C121 102.7(6) . . ?
O16 S2 O17 106.5(16) . . ?
O16 S2 O18 127.8(12) . . ?
O16 S2 C122 107.8(9) . . ?
O17 S2 C122 86.2(14) . . ?
O18 S2 O17 109.3(16) . . ?
O18 S2 C122 111.2(11) . . ?
N1 C1 C2 105.1(10) . . ?
O1 C1 N1 122.9(9) . . ?
O1 C1 C2 131.9(11) . . ?
C3 C2 C1 108.4(10) . . ?
C11 C2 C1 144.2(13) . . ?
C11 C2 C3 107.4(10) . . ?
C2 C3 C4 107.4(10) . . ?
C2 C3 C5 107.8(9) . . ?
C5 C3 C4 144.8(12) . . ?
N2 C4 C3 103.9(10) . . ?
O2 C4 N2 127.5(10) . . ?
O2 C4 C3 128.6(10) . . ?
N1 C5 C3 109.0(10) . . ?
N1 C5 C6 117.3(10) . . ?
C3 C5 C6 133.6(11) . . ?
N3 C6 C5 114.2(11) . . ?
N3 C6 C7 121.5(11) . . ?
C7 C6 C5 124.2(10) . . ?
C6 C7 H7 119.2 . . ?
C6 C7 C8 121.7(10) . . ?
C8 C7 H7 119.2 . . ?
C7 C8 H8 122.2 . . ?
C9 C8 C7 115.6(12) . . ?
C9 C8 H8 122.2 . . ?
C8 C9 H9 119.8 . . ?
C10 C9 C8 120.4(12) . . ?
C10 C9 H9 119.8 . . ?
N3 C10 C9 123.1(9) . . ?
N3 C10 H10 118.5 . . ?
C9 C10 H10 118.5 . . ?
N2 C11 C2 111.0(11) . . ?
N2 C11 C12 118.9(11) . . ?
C2 C11 C12 130.1(12) . . ?
N4 C12 C11 112.1(12) . . ?
N4 C12 C13 122.1(13) . . ?
C13 C12 C11 125.7(12) . . ?
C12 C13 H13 120.7 . . ?
C14 C13 C12 118.6(13) . . ?
C14 C13 H13 120.7 . . ?
C13 C14 H14 119.6 . . ?
C13 C14 C15 120.7(16) . . ?
C15 C14 H14 119.6 . . ?
C14 C15 H15 120.5 . . ?
C16 C15 C14 118.9(15) . . ?
C16 C15 H15 120.5 . . ?
N4 C16 H16 119.0 . . ?
C15 C16 N4 121.9(14) . . ?
C15 C16 H16 119.0 . . ?
N5 C17 C18 102.0(10) . . ?
O3 C17 N5 124.8(12) . . ?
O3 C17 C18 133.2(12) . . ?
C19 C18 C17 109.7(10) . . ?
C27 C18 C17 143.3(12) . . ?
C27 C18 C19 106.3(11) . . ?
C18 C19 C20 108.2(12) . . ?
C21 C19 C18 108.4(10) . . ?
C21 C19 C20 143.3(14) . . ?
N6 C20 C19 106.3(12) . . ?
O4 C20 N6 122.7(14) . . ?
O4 C20 C19 130.5(16) . . ?
N5 C21 C22 116.7(12) . . ?
C19 C21 N5 108.1(12) . . ?
C19 C21 C22 135.0(12) . . ?
N7 C22 C21 116.2(11) . . ?
N7 C22 C23 123.9(12) . . ?
C23 C22 C21 119.9(13) . . ?
C22 C23 H23 121.5 . . ?
C22 C23 C24 117.1(14) . . ?
C24 C23 H23 121.5 . . ?
C23 C24 H24 120.6 . . ?
C23 C24 C25 118.9(12) . . ?
C25 C24 H24 120.6 . . ?
C24 C25 H25 120.5 . . ?
C26 C25 C24 118.9(13) . . ?
C26 C25 H25 120.5 . . ?
N7 C26 C25 122.7(13) . . ?
N7 C26 H26 118.6 . . ?
C25 C26 H26 118.6 . . ?
N6 C27 C18 112.0(13) . . ?
N6 C27 C28 114.1(12) . . ?
C18 C27 C28 133.5(12) . . ?
N8 C28 C27 116.1(12) . . ?
N8 C28 C29 122.3(12) . . ?
C29 C28 C27 121.6(11) . . ?
C28 C29 H29 120.5 . . ?
C28 C29 C30 118.9(12) . . ?
C30 C29 H29 120.5 . . ?
C29 C30 H30 121.7 . . ?
C29 C30 C31 116.5(14) . . ?
C31 C30 H30 121.7 . . ?
C30 C31 H31 120.0 . . ?
C32 C31 C30 120.0(14) . . ?
C32 C31 H31 120.0 . . ?
N8 C32 C31 123.1(13) . . ?
N8 C32 H32 118.4 . . ?
C31 C32 H32 118.4 . . ?
N9 C33 H33 118.7 . . ?
C34 C33 N9 122.6(12) . . ?
C34 C33 H33 118.7 . . ?
C33 C34 H34 120.3 . . ?
C33 C34 C35 119.4(10) . . ?
C35 C34 H34 120.3 . . ?
C34 C35 C38 123.9(9) . . ?
C36 C35 C34 118.8(11) . . ?
C36 C35 C38 117.2(11) . . ?
C35 C36 H36 121.3 . . ?
C35 C36 C37 117.4(12) . . ?
C37 C36 H36 121.3 . . ?
N9 C37 C36 122.3(11) . . ?
N9 C37 H37 118.8 . . ?
C36 C37 H37 118.8 . . ?
O5 C38 C35 108.7(10) . . ?
O6 C38 O5 126.1(11) . . ?
O6 C38 C35 125.3(10) . . ?
O5 C39 H39A 110.1 . . ?
O5 C39 H39B 110.1 . . ?
O5 C39 C40 107.9(9) . . ?
H39A C39 H39B 108.4 . . ?
C40 C39 H39A 110.1 . . ?
C40 C39 H39B 110.1 . . ?
C41 C40 C39 124.0(9) . . ?
C41 C40 C49 119.8(10) . . ?
C49 C40 C39 116.2(10) . . ?
C40 C41 H41 119.6 . . ?
C40 C41 C42 120.8(9) . . ?
C42 C41 H41 119.6 . . ?
C41 C42 C43 123.1(9) . . ?
C41 C42 C47 118.7(9) . . ?
C43 C42 C47 118.2(10) . . ?
C42 C43 H43 118.8 . . ?
C44 C43 C42 122.3(9) . . ?
C44 C43 H43 118.8 . . ?
C43 C44 H44 120.7 . . ?
C43 C44 C45 118.7(10) . . ?
C45 C44 H44 120.7 . . ?
C44 C45 C50 121.0(9) . . ?
C46 C45 C44 121.1(9) . . ?
C46 C45 C50 117.8(8) . . ?
C45 C46 H46 119.9 . . ?
C47 C46 C45 120.2(9) . . ?
C47 C46 H46 119.9 . . ?
C46 C47 C42 119.3(10) . . ?
C48 C47 C42 118.6(10) . . ?
C48 C47 C46 122.0(9) . . ?
C47 C48 H48 119.3 . . ?
C49 C48 C47 121.3(9) . . ?
C49 C48 H48 119.3 . . ?
C40 C49 H49 119.6 . . ?
C48 C49 C40 120.7(11) . . ?
C48 C49 H49 119.6 . . ?
O7 C50 C45 107.4(7) . . ?
O7 C50 H50A 110.2 . . ?
O7 C50 H50B 110.2 . . ?
C45 C50 H50A 110.2 . . ?
C45 C50 H50B 110.2 . . ?
H50A C50 H50B 108.5 . . ?
O7 C51 C54 111.9(8) . . ?
O8 C51 O7 124.4(10) . . ?
O8 C51 C54 123.4(10) . . ?
N10 C52 H52 120.5 . . ?
N10 C52 C53 119.1(10) . . ?
C53 C52 H52 120.5 . . ?
C52 C53 H53 119.5 . . ?
C52 C53 C54 121.0(9) . . ?
C54 C53 H53 119.5 . . ?
C53 C54 C51 120.8(8) . . ?
C55 C54 C51 122.3(10) . . ?
C55 C54 C53 116.9(10) . . ?
C54 C55 H55 120.3 . . ?
C54 C55 C56 119.4(10) . . ?
C56 C55 H55 120.3 . . ?
N10 C56 C55 120.4(10) . . ?
N10 C56 H56 119.8 . . ?
C55 C56 H56 119.8 . . ?
N11 C57 H57 118.5 . . ?
N11 C57 C58 123.0(12) . . ?
C58 C57 H57 118.5 . . ?
C57 C58 H58 121.3 . . ?
C57 C58 C59 117.3(13) . . ?
C59 C58 H58 121.3 . . ?
C58 C59 C62 118.4(13) . . ?
C60 C59 C58 119.2(13) . . ?
C60 C59 C62 122.2(10) . . ?
C59 C60 H60 120.8 . . ?
C61 C60 C59 118.5(11) . . ?
C61 C60 H60 120.8 . . ?
N11 C61 C60 121.7(15) . . ?
N11 C61 H61 119.2 . . ?
C60 C61 H61 119.2 . . ?
O9 C62 C59 107.4(12) . . ?
O10 C62 O9 128.5(13) . . ?
O10 C62 C59 124.1(12) . . ?
O9 C63 H63A 110.6 . . ?
O9 C63 H63B 110.6 . . ?
O9 C63 C64 105.9(12) . . ?
H63A C63 H63B 108.7 . . ?
C64 C63 H63A 110.6 . . ?
C64 C63 H63B 110.6 . . ?
C65 C64 C63 122.0(15) . . ?
C73 C64 C63 119.3(16) . . ?
C73 C64 C65 118.6(14) . . ?
C64 C65 H65 116.3 . . ?
C64 C65 C66 127.4(16) . . ?
C66 C65 H65 116.3 . . ?
C65 C66 H66 124.1 . . ?
C67 C66 C65 111.8(17) . . ?
C67 C66 H66 124.1 . . ?
C66 C67 C68 114.9(17) . . ?
C66 C67 C72 126.8(16) . . ?
C72 C67 C68 118.3(15) . . ?
C67 C68 H68 122.7 . . ?
C69 C68 C67 114.6(17) . . ?
C69 C68 H68 122.7 . . ?
C68 C69 C70 124.9(15) . . ?
C68 C69 C74 122.5(16) . . ?
C70 C69 C74 112.5(13) . . ?
C69 C70 H70 120.4 . . ?
C71 C70 C69 119.1(16) . . ?
C71 C70 H70 120.4 . . ?
C70 C71 H71 121.3 . . ?
C72 C71 C70 117.4(17) . . ?
C72 C71 H71 121.3 . . ?
C67 C72 C73 116.6(14) . . ?
C71 C72 C67 125.7(14) . . ?
C71 C72 C73 117.7(15) . . ?
C64 C73 C72 118.7(17) . . ?
C64 C73 H73 120.6 . . ?
C72 C73 H73 120.6 . . ?
O11 C74 C69 109.6(13) . . ?
O11 C74 H74A 109.8 . . ?
O11 C74 H74B 109.8 . . ?
C69 C74 H74A 109.8 . . ?
C69 C74 H74B 109.8 . . ?
H74A C74 H74B 108.2 . . ?
O11 C75 C78 110.6(12) . . ?
O12 C75 O11 126.2(17) . . ?
O12 C75 C78 123.2(15) . . ?
N12 C76 H76 118.0 . . ?
N12 C76 C77 123.9(16) . . ?
C77 C76 H76 118.0 . . ?
C76 C77 H77 121.8 . . ?
C78 C77 C76 116.5(14) . . ?
C78 C77 H77 121.8 . . ?
C77 C78 C75 122.0(13) . . ?
C79 C78 C75 117.4(14) . . ?
C79 C78 C77 120.6(15) . . ?
C78 C79 H79 120.5 . . ?
C78 C79 C80 119.0(16) . . ?
C80 C79 H79 120.5 . . ?
N12 C80 C79 123.1(15) . . ?
N12 C80 H80 118.5 . . ?
C79 C80 H80 118.5 . . ?
C82 C81 Rh1 73.8(8) . . ?
C82 C81 C85 109.7(11) . . ?
C82 C81 C86 124.1(12) . . ?
C85 C81 Rh1 71.6(8) . . ?
C85 C81 C86 125.7(15) . . ?
C86 C81 Rh1 127.8(8) . . ?
C81 C82 Rh1 68.4(7) . . ?
C81 C82 C87 127.7(11) . . ?
C83 C82 Rh1 70.7(6) . . ?
C83 C82 C81 107.6(11) . . ?
C83 C82 C87 124.6(13) . . ?
C87 C82 Rh1 123.8(9) . . ?
C82 C83 Rh1 72.6(6) . . ?
C82 C83 C84 110.2(13) . . ?
C82 C83 C88 127.0(14) . . ?
C84 C83 Rh1 69.8(6) . . ?
C84 C83 C88 122.7(13) . . ?
C88 C83 Rh1 126.3(9) . . ?
C83 C84 Rh1 70.6(6) . . ?
C85 C84 Rh1 70.4(8) . . ?
C85 C84 C83 104.8(12) . . ?
C85 C84 C89 129.7(16) . . ?
C89 C84 Rh1 125.4(9) . . ?
C89 C84 C83 125.5(16) . . ?
C81 C85 Rh1 69.4(9) . . ?
C81 C85 C84 107.6(15) . . ?
C81 C85 C90 128.5(14) . . ?
C84 C85 Rh1 70.8(9) . . ?
C84 C85 C90 123.9(13) . . ?
C90 C85 Rh1 125.0(9) . . ?
C81 C86 H86A 109.5 . . ?
C81 C86 H86B 109.5 . . ?
C81 C86 H86C 109.5 . . ?
H86A C86 H86B 109.5 . . ?
H86A C86 H86C 109.5 . . ?
H86B C86 H86C 109.5 . . ?
C82 C87 H87A 109.5 . . ?
C82 C87 H87B 109.5 . . ?
C82 C87 H87C 109.5 . . ?
H87A C87 H87B 109.5 . . ?
H87A C87 H87C 109.5 . . ?
H87B C87 H87C 109.5 . . ?
C83 C88 H88A 109.5 . . ?
C83 C88 H88B 109.5 . . ?
C83 C88 H88C 109.5 . . ?
H88A C88 H88B 109.5 . . ?
H88A C88 H88C 109.5 . . ?
H88B C88 H88C 109.5 . . ?
C84 C89 H89A 109.5 . . ?
C84 C89 H89B 109.5 . . ?
C84 C89 H89C 109.5 . . ?
H89A C89 H89B 109.5 . . ?
H89A C89 H89C 109.5 . . ?
H89B C89 H89C 109.5 . . ?
C85 C90 H90A 109.5 . . ?
C85 C90 H90B 109.5 . . ?
C85 C90 H90C 109.5 . . ?
H90A C90 H90B 109.5 . . ?
H90A C90 H90C 109.5 . . ?
H90B C90 H90C 109.5 . . ?
C92 C91 Rh2 75.7(8) . . ?
C92 C91 C96 121.6(14) . . ?
C95 C91 Rh2 73.6(8) . . ?
C95 C91 C92 115.1(15) . . ?
C95 C91 C96 122.9(12) . . ?
C96 C91 Rh2 125.7(10) . . ?
C91 C92 Rh2 66.5(7) . . ?
C91 C92 C93 105.0(13) . . ?
C91 C92 C97 131.1(18) . . ?
C93 C92 Rh2 70.4(7) . . ?
C97 C92 Rh2 122.4(9) . . ?
C97 C92 C93 123.6(15) . . ?
C92 C93 Rh2 70.9(7) . . ?
C92 C93 C94 106.5(13) . . ?
C94 C93 Rh2 68.8(8) . . ?
C98 C93 Rh2 130.2(10) . . ?
C98 C93 C92 126.9(13) . . ?
C98 C93 C94 126.3(16) . . ?
C93 C94 Rh2 71.8(8) . . ?
C95 C94 Rh2 70.4(8) . . ?
C95 C94 C93 108.7(14) . . ?
C95 C94 C99 127.6(12) . . ?
C99 C94 Rh2 126.0(12) . . ?
C99 C94 C93 123.7(14) . . ?
C91 C95 Rh2 68.3(8) . . ?
C91 C95 C94 104.6(12) . . ?
C91 C95 C100 128.1(14) . . ?
C94 C95 Rh2 70.6(8) . . ?
C94 C95 C100 127.2(14) . . ?
C100 C95 Rh2 125.2(10) . . ?
C91 C96 H96A 109.5 . . ?
C91 C96 H96B 109.5 . . ?
C91 C96 H96C 109.5 . . ?
H96A C96 H96B 109.5 . . ?
H96A C96 H96C 109.5 . . ?
H96B C96 H96C 109.5 . . ?
C92 C97 H97A 109.5 . . ?
C92 C97 H97B 109.5 . . ?
C92 C97 H97C 109.5 . . ?
H97A C97 H97B 109.5 . . ?
H97A C97 H97C 109.5 . . ?
H97B C97 H97C 109.5 . . ?
C93 C98 H98A 109.5 . . ?
C93 C98 H98B 109.5 . . ?
C93 C98 H98C 109.5 . . ?
H98A C98 H98B 109.5 . . ?
H98A C98 H98C 109.5 . . ?
H98B C98 H98C 109.5 . . ?
C94 C99 H99A 109.5 . . ?
C94 C99 H99B 109.5 . . ?
C94 C99 H99C 109.5 . . ?
H99A C99 H99B 109.5 . . ?
H99A C99 H99C 109.5 . . ?
H99B C99 H99C 109.5 . . ?
C95 C100 H10A 109.5 . . ?
C95 C100 H10B 109.5 . . ?
C95 C100 H10C 109.5 . . ?
H10A C100 H10B 109.5 . . ?
H10A C100 H10C 109.5 . . ?
H10B C100 H10C 109.5 . . ?
C102 C101 Rh3 73.9(8) . . ?
C102 C101 C106 122.8(12) . . ?
C105 C101 Rh3 72.0(8) . . ?
C105 C101 C102 110.2(12) . . ?
C105 C101 C106 126.6(13) . . ?
C106 C101 Rh3 126.6(9) . . ?
C101 C102 Rh3 67.5(8) . . ?
C101 C102 C103 105.3(13) . . ?
C101 C102 C107 127.1(12) . . ?
C103 C102 Rh3 70.3(8) . . ?
C103 C102 C107 127.5(14) . . ?
C107 C102 Rh3 124.2(10) . . ?
C102 C103 Rh3 71.0(7) . . ?
C102 C103 C104 110.0(13) . . ?
C102 C103 C108 124.7(17) . . ?
C104 C103 Rh3 70.9(9) . . ?
C104 C103 C108 125.1(15) . . ?
C108 C103 Rh3 128.9(10) . . ?
C103 C104 Rh3 70.0(9) . . ?
C105 C104 Rh3 69.0(8) . . ?
C105 C104 C103 105.1(14) . . ?
C109 C104 Rh3 125.5(13) . . ?
C109 C104 C103 126.9(16) . . ?
C109 C104 C105 128.0(18) . . ?
C101 C105 Rh3 69.0(8) . . ?
C101 C105 C104 109.3(13) . . ?
C101 C105 C110 125.8(13) . . ?
C104 C105 Rh3 72.5(9) . . ?
C104 C105 C110 124.9(14) . . ?
C110 C105 Rh3 126.8(10) . . ?
C101 C106 H10D 109.5 . . ?
C101 C106 H10E 109.5 . . ?
C101 C106 H10F 109.5 . . ?
H10D C106 H10E 109.5 . . ?
H10D C106 H10F 109.5 . . ?
H10E C106 H10F 109.5 . . ?
C102 C107 H10G 109.5 . . ?
C102 C107 H10H 109.5 . . ?
C102 C107 H10I 109.5 . . ?
H10G C107 H10H 109.5 . . ?
H10G C107 H10I 109.5 . . ?
H10H C107 H10I 109.5 . . ?
C103 C108 H10J 109.5 . . ?
C103 C108 H10K 109.5 . . ?
C103 C108 H10L 109.5 . . ?
H10J C108 H10K 109.5 . . ?
H10J C108 H10L 109.5 . . ?
H10K C108 H10L 109.5 . . ?
C104 C109 H10M 109.5 . . ?
C104 C109 H10N 109.5 . . ?
C104 C109 H10O 109.5 . . ?
H10M C109 H10N 109.5 . . ?
H10M C109 H10O 109.5 . . ?
H10N C109 H10O 109.5 . . ?
C105 C110 H11A 109.5 . . ?
C105 C110 H11B 109.5 . . ?
C105 C110 H11C 109.5 . . ?
H11A C110 H11B 109.5 . . ?
H11A C110 H11C 109.5 . . ?
H11B C110 H11C 109.5 . . ?
C112 C111 Rh4 70.9(11) . . ?
C115 C111 Rh4 75.4(11) . . ?
C115 C111 C112 111(2) . . ?
C116 C111 Rh4 127.3(13) . . ?
C116 C111 C112 134(2) . . ?
C116 C111 C115 115(3) . . ?
C111 C112 Rh4 68.5(10) . . ?
C113 C112 Rh4 69.9(10) . . ?
C113 C112 C111 100(2) . . ?
C117 C112 Rh4 129.8(19) . . ?
C117 C112 C111 124(3) . . ?
C117 C112 C113 136(3) . . ?
C112 C113 Rh4 71.7(10) . . ?
C112 C113 C118 120(2) . . ?
C114 C113 Rh4 69.8(13) . . ?
C114 C113 C112 114(2) . . ?
C114 C113 C118 125(3) . . ?
C118 C113 Rh4 124.8(16) . . ?
C113 C114 Rh4 72.8(13) . . ?
C113 C114 C115 111(3) . . ?
C113 C114 C119 124(3) . . ?
C115 C114 Rh4 78.1(17) . . ?
C115 C114 C119 123(3) . . ?
C119 C114 Rh4 129.1(15) . . ?
C111 C115 Rh4 65.6(12) . . ?
C114 C115 Rh4 65.4(15) . . ?
C114 C115 C111 103(3) . . ?
C114 C115 C120 122(3) . . ?
C120 C115 Rh4 124.4(13) . . ?
C120 C115 C111 134(3) . . ?
C111 C116 H11D 109.5 . . ?
C111 C116 H11E 109.5 . . ?
C111 C116 H11F 109.5 . . ?
H11D C116 H11E 109.5 . . ?
H11D C116 H11F 109.5 . . ?
H11E C116 H11F 109.5 . . ?
C112 C117 H11G 109.5 . . ?
C112 C117 H11H 109.5 . . ?
C112 C117 H11I 109.5 . . ?
H11G C117 H11H 109.5 . . ?
H11G C117 H11I 109.5 . . ?
H11H C117 H11I 109.5 . . ?
C113 C118 H11J 109.5 . . ?
C113 C118 H11K 109.5 . . ?
C113 C118 H11L 109.5 . . ?
H11J C118 H11K 109.5 . . ?
H11J C118 H11L 109.5 . . ?
H11K C118 H11L 109.5 . . ?
C114 C119 H11M 109.5 . . ?
C114 C119 H11N 109.5 . . ?
C114 C119 H11O 109.5 . . ?
H11M C119 H11N 109.5 . . ?
H11M C119 H11O 109.5 . . ?
H11N C119 H11O 109.5 . . ?
C115 C120 H12A 109.5 . . ?
C115 C120 H12B 109.5 . . ?
C115 C120 H12C 109.5 . . ?
H12A C120 H12B 109.5 . . ?
H12A C120 H12C 109.5 . . ?
H12B C120 H12C 109.5 . . ?
F1 C121 S1 110.0(10) . . ?
F2 C121 S1 112.8(8) . . ?
F2 C121 F1 107.5(12) . . ?
F2 C121 F3 110.7(13) . . ?
F3 C121 S1 110.9(10) . . ?
F3 C121 F1 104.6(10) . . ?
F4 C122 S2 117.0(16) . . ?
F4 C122 F5 109.8(19) . . ?
F4 C122 F6 105(2) . . ?
F5 C122 S2 114.0(16) . . ?
F5 C122 F6 109(2) . . ?
F6 C122 S2 101.5(17) . . ?
H12D C125 H12E 109.5 . . ?
H12D C125 H12F 109.5 . . ?
H12E C125 H12F 109.5 . . ?
O25 C125 H12D 109.5 . . ?
O25 C125 H12E 109.5 . . ?
O25 C125 H12F 109.5 . . ?
C125 O25 H25A 109.5 . . ?
H26A O26 H26B 109.5 . . ?

loop_
_geom_bond_atom_site_label_1
_geom_bond_atom_site_label_2
_geom_bond_distance
_geom_bond_site_symmetry_2
_geom_bond_publ_flag
Rh1 N1 2.062(10) . ?
Rh1 N3 2.139(10) . ?
Rh1 N9 2.125(11) . ?
Rh1 C81 2.151(14) . ?
Rh1 C82 2.221(10) . ?
Rh1 C83 2.198(9) . ?
Rh1 C84 2.186(11) . ?
Rh1 C85 2.180(17) . ?
Rh2 N2 2.071(11) . ?
Rh2 N4 2.114(13) . ?
Rh2 N11 2.109(12) . ?
Rh2 C91 2.099(13) . ?
Rh2 C92 2.217(12) . ?
Rh2 C93 2.211(12) . ?
Rh2 C94 2.170(15) . ?
Rh2 C95 2.167(13) . ?
Rh3 N5 2.102(11) . ?
Rh3 N7 2.148(10) . ?
Rh3 N10 2.161(9) . ?
Rh3 C101 2.111(14) . ?
Rh3 C102 2.195(13) . ?
Rh3 C103 2.185(15) . ?
Rh3 C104 2.197(15) . ?
Rh3 C105 2.150(15) . ?
Rh4 N6 2.044(14) . ?
Rh4 N8 2.138(12) . ?
Rh4 N12 2.120(16) . ?
Rh4 C111 2.16(2) . ?
Rh4 C112 2.192(16) . ?
Rh4 C113 2.168(16) . ?
Rh4 C114 2.13(3) . ?
Rh4 C115 2.29(2) . ?
N1 C1 1.397(15) . ?
N1 C5 1.387(14) . ?
N2 C4 1.405(15) . ?
N2 C11 1.318(15) . ?
N3 C6 1.358(13) . ?
N3 C10 1.368(15) . ?
N4 C12 1.369(16) . ?
N4 C16 1.401(17) . ?
N5 C17 1.413(15) . ?
N5 C21 1.398(15) . ?
N6 C20 1.43(2) . ?
N6 C27 1.362(16) . ?
N7 C22 1.344(16) . ?
N7 C26 1.320(16) . ?
N8 C28 1.358(15) . ?
N8 C32 1.31(2) . ?
N9 C33 1.373(13) . ?
N9 C37 1.315(17) . ?
N10 C52 1.327(14) . ?
N10 C56 1.302(14) . ?
N11 C57 1.346(17) . ?
N11 C61 1.313(15) . ?
N12 C76 1.339(18) . ?
N12 C80 1.36(2) . ?
O1 C1 1.246(14) . ?
O2 C4 1.259(15) . ?
O3 C17 1.205(14) . ?
O4 C20 1.265(16) . ?
O5 C38 1.353(12) . ?
O5 C39 1.479(12) . ?
O6 C38 1.168(15) . ?
O7 C50 1.447(11) . ?
O7 C51 1.331(12) . ?
O8 C51 1.235(12) . ?
O9 C62 1.355(15) . ?
O9 C63 1.444(15) . ?
O10 C62 1.203(17) . ?
O11 C74 1.462(18) . ?
O11 C75 1.339(15) . ?
O12 C75 1.176(18) . ?
O13 S1 1.456(9) . ?
O14 S1 1.469(9) . ?
O15 S1 1.451(9) . ?
O16 S2 1.347(11) . ?
O17 S2 1.476(16) . ?
O18 S2 1.38(2) . ?
S1 C121 1.831(14) . ?
S2 C122 1.77(2) . ?
F1 C121 1.361(14) . ?
F2 C121 1.307(16) . ?
F3 C121 1.342(15) . ?
F4 C122 1.25(2) . ?
F5 C122 1.291(16) . ?
F6 C122 1.36(3) . ?
C1 C2 1.468(13) . ?
C2 C3 1.384(17) . ?
C2 C11 1.376(15) . ?
C3 C4 1.471(12) . ?
C3 C5 1.400(14) . ?
C5 C6 1.422(16) . ?
C6 C7 1.389(16) . ?
C7 H7 0.9500 . ?
C7 C8 1.417(17) . ?
C8 H8 0.9500 . ?
C8 C9 1.405(15) . ?
C9 H9 0.9500 . ?
C9 C10 1.384(17) . ?
C10 H10 0.9500 . ?
C11 C12 1.449(17) . ?
C12 C13 1.42(2) . ?
C13 H13 0.9500 . ?
C13 C14 1.36(2) . ?
C14 H14 0.9500 . ?
C14 C15 1.406(19) . ?
C15 H15 0.9500 . ?
C15 C16 1.38(2) . ?
C16 H16 0.9500 . ?
C17 C18 1.471(15) . ?
C18 C19 1.398(18) . ?
C18 C27 1.395(16) . ?
C19 C20 1.446(16) . ?
C19 C21 1.366(17) . ?
C21 C22 1.441(17) . ?
C22 C23 1.378(17) . ?
C23 H23 0.9500 . ?
C23 C24 1.392(19) . ?
C24 H24 0.9500 . ?
C24 C25 1.404(19) . ?
C25 H25 0.9500 . ?
C25 C26 1.368(18) . ?
C26 H26 0.9500 . ?
C27 C28 1.453(18) . ?
C28 C29 1.396(17) . ?
C29 H29 0.9500 . ?
C29 C30 1.415(17) . ?
C30 H30 0.9500 . ?
C30 C31 1.419(18) . ?
C31 H31 0.9500 . ?
C31 C32 1.38(2) . ?
C32 H32 0.9500 . ?
C33 H33 0.9500 . ?
C33 C34 1.346(16) . ?
C34 H34 0.9500 . ?
C34 C35 1.428(17) . ?
C35 C36 1.388(14) . ?
C35 C38 1.511(16) . ?
C36 H36 0.9500 . ?
C36 C37 1.442(17) . ?
C37 H37 0.9500 . ?
C39 H39A 0.9900 . ?
C39 H39B 0.9900 . ?
C39 C40 1.488(13) . ?
C40 C41 1.359(14) . ?
C40 C49 1.403(14) . ?
C41 H41 0.9500 . ?
C41 C42 1.409(13) . ?
C42 C43 1.428(14) . ?
C42 C47 1.431(12) . ?
C43 H43 0.9500 . ?
C43 C44 1.363(14) . ?
C44 H44 0.9500 . ?
C44 C45 1.410(12) . ?
C45 C46 1.402(14) . ?
C45 C50 1.537(12) . ?
C46 H46 0.9500 . ?
C46 C47 1.395(14) . ?
C47 C48 1.386(15) . ?
C48 H48 0.9500 . ?
C48 C49 1.357(15) . ?
C49 H49 0.9500 . ?
C50 H50A 0.9900 . ?
C50 H50B 0.9900 . ?
C51 C54 1.463(14) . ?
C52 H52 0.9500 . ?
C52 C53 1.383(15) . ?
C53 H53 0.9500 . ?
C53 C54 1.408(14) . ?
C54 C55 1.382(13) . ?
C55 H55 0.9500 . ?
C55 C56 1.414(16) . ?
C56 H56 0.9500 . ?
C57 H57 0.9500 . ?
C57 C58 1.380(19) . ?
C58 H58 0.9500 . ?
C58 C59 1.407(15) . ?
C59 C60 1.403(18) . ?
C59 C62 1.548(18) . ?
C60 H60 0.9500 . ?
C60 C61 1.400(19) . ?
C61 H61 0.9500 . ?
C63 H63A 0.9900 . ?
C63 H63B 0.9900 . ?
C63 C64 1.541(14) . ?
C64 C65 1.40(2) . ?
C64 C73 1.35(2) . ?
C65 H65 0.9500 . ?
C65 C66 1.41(2) . ?
C66 H66 0.9500 . ?
C66 C67 1.35(2) . ?
C67 C68 1.475(15) . ?
C67 C72 1.43(2) . ?
C68 H68 0.9500 . ?
C68 C69 1.38(2) . ?
C69 C70 1.44(2) . ?
C69 C74 1.542(19) . ?
C70 H70 0.9500 . ?
C70 C71 1.41(2) . ?
C71 H71 0.9500 . ?
C71 C72 1.336(19) . ?
C72 C73 1.472(14) . ?
C73 H73 0.9500 . ?
C74 H74A 0.9900 . ?
C74 H74B 0.9900 . ?
C75 C78 1.49(2) . ?
C76 H76 0.9500 . ?
C76 C77 1.42(2) . ?
C77 H77 0.9500 . ?
C77 C78 1.377(19) . ?
C78 C79 1.376(18) . ?
C79 H79 0.9500 . ?
C79 C80 1.38(2) . ?
C80 H80 0.9500 . ?
C81 C82 1.415(19) . ?
C81 C85 1.443(18) . ?
C81 C86 1.505(16) . ?
C82 C83 1.391(16) . ?
C82 C87 1.522(17) . ?
C83 C84 1.49(2) . ?
C83 C88 1.512(19) . ?
C84 C85 1.45(2) . ?
C84 C89 1.485(16) . ?
C85 C90 1.50(2) . ?
C86 H86A 0.9800 . ?
C86 H86B 0.9800 . ?
C86 H86C 0.9800 . ?
C87 H87A 0.9800 . ?
C87 H87B 0.9800 . ?
C87 H87C 0.9800 . ?
C88 H88A 0.9800 . ?
C88 H88B 0.9800 . ?
C88 H88C 0.9800 . ?
C89 H89A 0.9800 . ?
C89 H89B 0.9800 . ?
C89 H89C 0.9800 . ?
C90 H90A 0.9800 . ?
C90 H90B 0.9800 . ?
C90 H90C 0.9800 . ?
C91 C92 1.402(18) . ?
C91 C95 1.40(2) . ?
C91 C96 1.50(2) . ?
C92 C93 1.47(2) . ?
C92 C97 1.467(17) . ?
C93 C94 1.480(16) . ?
C93 C98 1.461(19) . ?
C94 C95 1.45(2) . ?
C94 C99 1.48(2) . ?
C95 C100 1.473(15) . ?
C96 H96A 0.9800 . ?
C96 H96B 0.9800 . ?
C96 H96C 0.9800 . ?
C97 H97A 0.9800 . ?
C97 H97B 0.9800 . ?
C97 H97C 0.9800 . ?
C98 H98A 0.9800 . ?
C98 H98B 0.9800 . ?
C98 H98C 0.9800 . ?
C99 H99A 0.9800 . ?
C99 H99B 0.9800 . ?
C99 H99C 0.9800 . ?
C100 H10A 0.9800 . ?
C100 H10B 0.9800 . ?
C100 H10C 0.9800 . ?
C101 C102 1.424(19) . ?
C101 C105 1.424(14) . ?
C101 C106 1.491(16) . ?
C102 C103 1.454(19) . ?
C102 C107 1.53(2) . ?
C103 C104 1.46(2) . ?
C103 C108 1.508(19) . ?
C104 C105 1.434(15) . ?
C104 C109 1.40(2) . ?
C105 C110 1.53(2) . ?
C106 H10D 0.9800 . ?
C106 H10E 0.9800 . ?
C106 H10F 0.9800 . ?
C107 H10G 0.9800 . ?
C107 H10H 0.9800 . ?
C107 H10I 0.9800 . ?
C108 H10J 0.9800 . ?
C108 H10K 0.9800 . ?
C108 H10L 0.9800 . ?
C109 H10M 0.9800 . ?
C109 H10N 0.9800 . ?
C109 H10O 0.9800 . ?
C110 H11A 0.9800 . ?
C110 H11B 0.9800 . ?
C110 H11C 0.9800 . ?
C111 C112 1.51(3) . ?
C111 C115 1.49(3) . ?
C111 C116 1.49(3) . ?
C112 C113 1.434(17) . ?
C112 C117 1.40(3) . ?
C113 C114 1.380(18) . ?
C113 C118 1.51(3) . ?
C114 C115 1.40(3) . ?
C114 C119 1.60(3) . ?
C115 C120 1.45(3) . ?
C116 H11D 0.9800 . ?
C116 H11E 0.9800 . ?
C116 H11F 0.9800 . ?
C117 H11G 0.9800 . ?
C117 H11H 0.9800 . ?
C117 H11I 0.9800 . ?
C118 H11J 0.9800 . ?
C118 H11K 0.9800 . ?
C118 H11L 0.9800 . ?
C119 H11M 0.9800 . ?
C119 H11N 0.9800 . ?
C119 H11O 0.9800 . ?
C120 H12A 0.9800 . ?
C120 H12B 0.9800 . ?
C120 H12C 0.9800 . ?
C125 H12D 0.9800 . ?
C125 H12E 0.9800 . ?
C125 H12F 0.9800 . ?
C125 O25 1.47(2) . ?
O25 H25A 0.8400 . ?
O26 H26A 0.8698 . ?
O26 H26B 0.8699 . ?

loop_
_geom_torsion_atom_site_label_1
_geom_torsion_atom_site_label_2
_geom_torsion_atom_site_label_3
_geom_torsion_atom_site_label_4
_geom_torsion
_geom_torsion_site_symmetry_1
_geom_torsion_site_symmetry_2
_geom_torsion_site_symmetry_3
_geom_torsion_site_symmetry_4
_geom_torsion_publ_flag
Rh1 N1 C1 O1 0.3(17) . . . . ?
Rh1 N1 C1 C2 -176.6(8) . . . . ?
Rh1 N1 C5 C3 177.5(7) . . . . ?
Rh1 N1 C5 C6 -4.8(12) . . . . ?
Rh1 N3 C6 C5 3.2(13) . . . . ?
Rh1 N3 C6 C7 -172.7(9) . . . . ?
Rh1 N3 C10 C9 175.4(9) . . . . ?
Rh1 N9 C33 C34 -179.5(9) . . . . ?
Rh1 N9 C37 C36 179.3(9) . . . . ?
Rh1 C81 C82 C83 60.2(8) . . . . ?
Rh1 C81 C82 C87 -116.8(12) . . . . ?
Rh1 C81 C85 C84 -60.9(9) . . . . ?
Rh1 C81 C85 C90 119.0(13) . . . . ?
Rh1 C82 C83 C84 59.9(8) . . . . ?
Rh1 C82 C83 C88 -122.7(13) . . . . ?
Rh1 C83 C84 C85 62.6(8) . . . . ?
Rh1 C83 C84 C89 -120.2(13) . . . . ?
Rh1 C84 C85 C81 60.0(9) . . . . ?
Rh1 C84 C85 C90 -119.9(12) . . . . ?
Rh2 N2 C4 O2 4(2) . . . . ?
Rh2 N2 C4 C3 -178.2(8) . . . . ?
Rh2 N2 C11 C2 178.2(8) . . . . ?
Rh2 N2 C11 C12 -1.6(14) . . . . ?
Rh2 N4 C12 C11 -2.5(13) . . . . ?
Rh2 N4 C12 C13 172.9(9) . . . . ?
Rh2 N4 C16 C15 -177.2(11) . . . . ?
Rh2 N11 C57 C58 -169.9(10) . . . . ?
Rh2 N11 C61 C60 167.1(10) . . . . ?
Rh2 C91 C92 C93 60.4(8) . . . . ?
Rh2 C91 C92 C97 -113.3(14) . . . . ?
Rh2 C91 C95 C94 -61.7(10) . . . . ?
Rh2 C91 C95 C100 118.4(15) . . . . ?
Rh2 C92 C93 C94 59.8(9) . . . . ?
Rh2 C92 C93 C98 -126.4(13) . . . . ?
Rh2 C93 C94 C95 61.0(10) . . . . ?
Rh2 C93 C94 C99 -121.6(16) . . . . ?
Rh2 C94 C95 C91 60.1(9) . . . . ?
Rh2 C94 C95 C100 -120.0(14) . . . . ?
Rh3 N5 C17 O3 -1(2) . . . . ?
Rh3 N5 C17 C18 176.2(8) . . . . ?
Rh3 N5 C21 C19 -177.3(8) . . . . ?
Rh3 N5 C21 C22 7.4(14) . . . . ?
Rh3 N7 C22 C21 -6.6(14) . . . . ?
Rh3 N7 C22 C23 175.5(10) . . . . ?
Rh3 N7 C26 C25 -176.6(11) . . . . ?
Rh3 N10 C52 C53 -179.0(8) . . . . ?
Rh3 N10 C56 C55 179.0(9) . . . . ?
Rh3 C101 C102 C103 60.5(9) . . . . ?
Rh3 C101 C102 C107 -116.7(14) . . . . ?
Rh3 C101 C105 C104 -61.6(11) . . . . ?
Rh3 C101 C105 C110 121.0(15) . . . . ?
Rh3 C102 C103 C104 60.4(11) . . . . ?
Rh3 C102 C103 C108 -124.6(14) . . . . ?
Rh3 C103 C104 C105 60.4(10) . . . . ?
Rh3 C103 C104 C109 -120.0(18) . . . . ?
Rh3 C104 C105 C101 59.5(11) . . . . ?
Rh3 C104 C105 C110 -123.1(15) . . . . ?
Rh4 N6 C20 O4 -6(2) . . . . ?
Rh4 N6 C20 C19 -179.2(10) . . . . ?
Rh4 N6 C27 C18 -178.7(8) . . . . ?
Rh4 N6 C27 C28 7.4(15) . . . . ?
Rh4 N8 C28 C27 0.1(15) . . . . ?
Rh4 N8 C28 C29 177.7(9) . . . . ?
Rh4 N8 C32 C31 -179.8(12) . . . . ?
Rh4 N12 C76 C77 174.7(10) . . . . ?
Rh4 N12 C80 C79 -177.1(11) . . . . ?
Rh4 C111 C112 C113 63.8(12) . . . . ?
Rh4 C111 C112 C117 -124(2) . . . . ?
Rh4 C111 C115 C114 -54.8(14) . . . . ?
Rh4 C111 C115 C120 115(2) . . . . ?
Rh4 C112 C113 C114 56.9(17) . . . . ?
Rh4 C112 C113 C118 -120(2) . . . . ?
Rh4 C113 C114 C115 69.5(18) . . . . ?
Rh4 C113 C114 C119 -126(2) . . . . ?
Rh4 C114 C115 C111 55.0(12) . . . . ?
Rh4 C114 C115 C120 -116.5(17) . . . . ?
N1 C1 C2 C3 1.5(12) . . . . ?
N1 C1 C2 C11 179.8(16) . . . . ?
N1 C5 C6 N3 0.9(15) . . . . ?
N1 C5 C6 C7 176.8(11) . . . . ?
N2 C11 C12 N4 2.8(16) . . . . ?
N2 C11 C12 C13 -172.5(12) . . . . ?
N3 C6 C7 C8 -3.1(19) . . . . ?
N4 C12 C13 C14 5(2) . . . . ?
N5 C17 C18 C19 4.4(13) . . . . ?
N5 C17 C18 C27 172.1(17) . . . . ?
N5 C21 C22 N7 -0.5(17) . . . . ?
N5 C21 C22 C23 177.5(11) . . . . ?
N6 C27 C28 N8 -4.8(17) . . . . ?
N6 C27 C28 C29 177.6(12) . . . . ?
N7 C22 C23 C24 0(2) . . . . ?
N8 C28 C29 C30 5(2) . . . . ?
N9 C33 C34 C35 2.6(18) . . . . ?
N10 C52 C53 C54 -0.2(17) . . . . ?
N11 C57 C58 C59 0(2) . . . . ?
N12 C76 C77 C78 2(2) . . . . ?
O1 C1 C2 C3 -175.0(12) . . . . ?
O1 C1 C2 C11 3(3) . . . . ?
O3 C17 C18 C19 -179.0(14) . . . . ?
O3 C17 C18 C27 -11(3) . . . . ?
O5 C39 C40 C41 14.3(16) . . . . ?
O5 C39 C40 C49 -166.2(10) . . . . ?
O7 C51 C54 C53 179.8(9) . . . . ?
O7 C51 C54 C55 2.6(15) . . . . ?
O8 C51 C54 C53 -6.2(17) . . . . ?
O8 C51 C54 C55 176.5(11) . . . . ?
O9 C63 C64 C65 40.6(18) . . . . ?
O9 C63 C64 C73 -142.9(13) . . . . ?
O11 C75 C78 C77 7.7(19) . . . . ?
O11 C75 C78 C79 -171.8(12) . . . . ?
O12 C75 C78 C77 -173.6(14) . . . . ?
O12 C75 C78 C79 7(2) . . . . ?
O13 S1 C121 F1 179.9(9) . . . . ?
O13 S1 C121 F2 -60.2(11) . . . . ?
O13 S1 C121 F3 64.6(11) . . . . ?
O14 S1 C121 F1 -61.3(10) . . . . ?
O14 S1 C121 F2 58.7(11) . . . . ?
O14 S1 C121 F3 -176.5(10) . . . . ?
O15 S1 C121 F1 60.1(10) . . . . ?
O15 S1 C121 F2 -179.9(10) . . . . ?
O15 S1 C121 F3 -55.2(11) . . . . ?
O16 S2 C122 F4 179(2) . . . . ?
O16 S2 C122 F5 -51(2) . . . . ?
O16 S2 C122 F6 65.4(18) . . . . ?
O17 S2 C122 F4 -75(2) . . . . ?
O17 S2 C122 F5 55(2) . . . . ?
O17 S2 C122 F6 172(2) . . . . ?
O18 S2 C122 F4 34(3) . . . . ?
O18 S2 C122 F5 164(2) . . . . ?
O18 S2 C122 F6 -79(2) . . . . ?
C1 N1 C5 C3 1.6(12) . . . . ?
C1 N1 C5 C6 179.3(9) . . . . ?
C1 C2 C3 C4 177.9(9) . . . . ?
C1 C2 C3 C5 -0.5(13) . . . . ?
C1 C2 C11 N2 -178.1(15) . . . . ?
C1 C2 C11 C12 2(3) . . . . ?
C2 C3 C4 N2 1.4(12) . . . . ?
C2 C3 C4 O2 179.6(13) . . . . ?
C2 C3 C5 N1 -0.6(13) . . . . ?
C2 C3 C5 C6 -177.8(12) . . . . ?
C2 C11 C12 N4 -177.1(12) . . . . ?
C2 C11 C12 C13 8(2) . . . . ?
C3 C2 C11 N2 0.2(14) . . . . ?
C3 C2 C11 C12 -180.0(11) . . . . ?
C3 C5 C6 N3 177.9(11) . . . . ?
C3 C5 C6 C7 -6(2) . . . . ?
C4 N2 C11 C2 0.8(14) . . . . ?
C4 N2 C11 C12 -179.1(10) . . . . ?
C4 C3 C5 N1 -178.1(15) . . . . ?
C4 C3 C5 C6 5(3) . . . . ?
C5 N1 C1 O1 175.0(10) . . . . ?
C5 N1 C1 C2 -1.9(11) . . . . ?
C5 C3 C4 N2 178.9(15) . . . . ?
C5 C3 C4 O2 -3(3) . . . . ?
C5 C6 C7 C8 -178.6(11) . . . . ?
C6 N3 C10 C9 0.8(17) . . . . ?
C6 C7 C8 C9 0.3(19) . . . . ?
C7 C8 C9 C10 2.8(19) . . . . ?
C8 C9 C10 N3 -3.6(19) . . . . ?
C10 N3 C6 C5 178.4(10) . . . . ?
C10 N3 C6 C7 2.5(16) . . . . ?
C11 N2 C4 O2 -179.5(12) . . . . ?
C11 N2 C4 C3 -1.3(13) . . . . ?
C11 C2 C3 C4 -1.0(13) . . . . ?
C11 C2 C3 C5 -179.5(9) . . . . ?
C11 C12 C13 C14 -179.9(12) . . . . ?
C12 N4 C16 C15 2(2) . . . . ?
C12 C13 C14 C15 0(2) . . . . ?
C13 C14 C15 C16 -5(2) . . . . ?
C14 C15 C16 N4 3(2) . . . . ?
C16 N4 C12 C11 178.2(11) . . . . ?
C16 N4 C12 C13 -6.4(19) . . . . ?
C17 N5 C21 C19 3.4(14) . . . . ?
C17 N5 C21 C22 -171.9(11) . . . . ?
C17 C18 C19 C20 175.4(11) . . . . ?
C17 C18 C19 C21 -2.6(15) . . . . ?
C17 C18 C27 N6 -170.9(16) . . . . ?
C17 C18 C27 C28 1(3) . . . . ?
C18 C19 C20 N6 -2.0(15) . . . . ?
C18 C19 C20 O4 -174.2(14) . . . . ?
C18 C19 C21 N5 -0.4(14) . . . . ?
C18 C19 C21 C22 173.7(14) . . . . ?
C18 C27 C28 N8 -176.9(14) . . . . ?
C18 C27 C28 C29 5(2) . . . . ?
C19 C18 C27 N6 -3.0(15) . . . . ?
C19 C18 C27 C28 169.2(14) . . . . ?
C19 C21 C22 N7 -174.2(13) . . . . ?
C19 C21 C22 C23 4(2) . . . . ?
C20 N6 C27 C18 1.8(16) . . . . ?
C20 N6 C27 C28 -172.1(11) . . . . ?
C20 C19 C21 N5 -177.2(17) . . . . ?
C20 C19 C21 C22 -3(3) . . . . ?
C21 N5 C17 O3 178.4(12) . . . . ?
C21 N5 C17 C18 -4.7(13) . . . . ?
C21 C19 C20 N6 174.8(17) . . . . ?
C21 C19 C20 O4 3(3) . . . . ?
C21 C22 C23 C24 -177.8(13) . . . . ?
C22 N7 C26 C25 0(2) . . . . ?
C22 C23 C24 C25 3(2) . . . . ?
C23 C24 C25 C26 -4(2) . . . . ?
C24 C25 C26 N7 3(2) . . . . ?
C26 N7 C22 C21 176.7(12) . . . . ?
C26 N7 C22 C23 -1(2) . . . . ?
C27 N6 C20 O4 173.1(12) . . . . ?
C27 N6 C20 C19 0.2(15) . . . . ?
C27 C18 C19 C20 3.0(15) . . . . ?
C27 C18 C19 C21 -175.0(11) . . . . ?
C27 C28 C29 C30 -177.7(11) . . . . ?
C28 N8 C32 C31 5(2) . . . . ?
C28 C29 C30 C31 -1.9(19) . . . . ?
C29 C30 C31 C32 0(2) . . . . ?
C30 C31 C32 N8 -2(3) . . . . ?
C32 N8 C28 C27 176.3(13) . . . . ?
C32 N8 C28 C29 -6(2) . . . . ?
C33 N9 C37 C36 2.2(18) . . . . ?
C33 C34 C35 C36 -2.9(18) . . . . ?
C33 C34 C35 C38 177.2(10) . . . . ?
C34 C35 C36 C37 2.7(17) . . . . ?
C34 C35 C38 O5 -3.2(15) . . . . ?
C34 C35 C38 O6 176.9(13) . . . . ?
C35 C36 C37 N9 -2.5(19) . . . . ?
C36 C35 C38 O5 177.0(10) . . . . ?
C36 C35 C38 O6 -2.9(18) . . . . ?
C37 N9 C33 C34 -2.3(17) . . . . ?
C38 O5 C39 C40 165.8(10) . . . . ?
C38 C35 C36 C37 -177.4(10) . . . . ?
C39 O5 C38 O6 5.2(18) . . . . ?
C39 O5 C38 C35 -174.7(9) . . . . ?
C39 C40 C41 C42 -179.5(10) . . . . ?
C39 C40 C49 C48 -179.0(11) . . . . ?
C40 C41 C42 C43 178.2(10) . . . . ?
C40 C41 C42 C47 -1.0(15) . . . . ?
C41 C40 C49 C48 0.5(19) . . . . ?
C41 C42 C43 C44 179.0(10) . . . . ?
C41 C42 C47 C46 -177.6(10) . . . . ?
C41 C42 C47 C48 -0.8(15) . . . . ?
C42 C43 C44 C45 1.9(16) . . . . ?
C42 C47 C48 C49 2.4(18) . . . . ?
C43 C42 C47 C46 3.2(15) . . . . ?
C43 C42 C47 C48 -179.9(10) . . . . ?
C43 C44 C45 C46 -3.4(16) . . . . ?
C43 C44 C45 C50 178.1(9) . . . . ?
C44 C45 C46 C47 4.9(16) . . . . ?
C44 C45 C50 O7 0.7(13) . . . . ?
C45 C46 C47 C42 -4.8(16) . . . . ?
C45 C46 C47 C48 178.5(10) . . . . ?
C46 C45 C50 O7 -177.8(9) . . . . ?
C46 C47 C48 C49 179.1(12) . . . . ?
C47 C42 C43 C44 -1.8(15) . . . . ?
C47 C48 C49 C40 -2(2) . . . . ?
C49 C40 C41 C42 1.1(17) . . . . ?
C50 O7 C51 O8 3.0(16) . . . . ?
C50 O7 C51 C54 176.9(8) . . . . ?
C50 C45 C46 C47 -176.6(10) . . . . ?
C51 O7 C50 C45 177.8(8) . . . . ?
C51 C54 C55 C56 176.8(10) . . . . ?
C52 N10 C56 C55 0.2(18) . . . . ?
C52 C53 C54 C51 -176.9(10) . . . . ?
C52 C53 C54 C55 0.5(16) . . . . ?
C53 C54 C55 C56 -0.5(17) . . . . ?
C54 C55 C56 N10 0.2(18) . . . . ?
C56 N10 C52 C53 -0.2(18) . . . . ?
C57 N11 C61 C60 -7(2) . . . . ?
C57 C58 C59 C60 -1.6(19) . . . . ?
C57 C58 C59 C62 173.9(11) . . . . ?
C58 C59 C60 C61 -1(2) . . . . ?
C58 C59 C62 O9 -177.5(11) . . . . ?
C58 C59 C62 O10 0(2) . . . . ?
C59 C60 C61 N11 5(2) . . . . ?
C60 C59 C62 O9 -2.2(18) . . . . ?
C60 C59 C62 O10 175.2(14) . . . . ?
C61 N11 C57 C58 4(2) . . . . ?
C62 O9 C63 C64 173.8(11) . . . . ?
C62 C59 C60 C61 -176.3(12) . . . . ?
C63 O9 C62 O10 0(2) . . . . ?
C63 O9 C62 C59 177.3(11) . . . . ?
C63 C64 C65 C66 177.8(14) . . . . ?
C63 C64 C73 C72 179.6(11) . . . . ?
C64 C65 C66 C67 2(2) . . . . ?
C65 C64 C73 C72 -4(2) . . . . ?
C65 C66 C67 C68 178.6(13) . . . . ?
C65 C66 C67 C72 -4(2) . . . . ?
C66 C67 C68 C69 175.5(13) . . . . ?
C66 C67 C72 C71 -176.5(15) . . . . ?
C66 C67 C72 C73 1(2) . . . . ?
C67 C68 C69 C70 3(2) . . . . ?
C67 C68 C69 C74 178.4(14) . . . . ?
C67 C72 C73 C64 2.6(19) . . . . ?
C68 C67 C72 C71 1(2) . . . . ?
C68 C67 C72 C73 179.0(12) . . . . ?
C68 C69 C70 C71 -1(2) . . . . ?
C68 C69 C74 O11 -1(2) . . . . ?
C69 C70 C71 C72 0(2) . . . . ?
C70 C69 C74 O11 175.3(13) . . . . ?
C70 C71 C72 C67 0(2) . . . . ?
C70 C71 C72 C73 -177.6(12) . . . . ?
C71 C72 C73 C64 -179.2(13) . . . . ?
C72 C67 C68 C69 -2.4(19) . . . . ?
C73 C64 C65 C66 1(3) . . . . ?
C74 O11 C75 O12 -6(2) . . . . ?
C74 O11 C75 C78 172.6(13) . . . . ?
C74 C69 C70 C71 -177.5(14) . . . . ?
C75 O11 C74 C69 158.1(12) . . . . ?
C75 C78 C79 C80 176.5(13) . . . . ?
C76 N12 C80 C79 0(2) . . . . ?
C76 C77 C78 C75 -178.7(12) . . . . ?
C76 C77 C78 C79 1(2) . . . . ?
C77 C78 C79 C80 -3(2) . . . . ?
C78 C79 C80 N12 3(2) . . . . ?
C80 N12 C76 C77 -2(2) . . . . ?
C81 C82 C83 Rh1 -58.7(8) . . . . ?
C81 C82 C83 C84 1.2(13) . . . . ?
C81 C82 C83 C88 178.6(12) . . . . ?
C82 C81 C85 Rh1 64.5(9) . . . . ?
C82 C81 C85 C84 3.6(14) . . . . ?
C82 C81 C85 C90 -176.5(12) . . . . ?
C82 C83 C84 Rh1 -61.6(8) . . . . ?
C82 C83 C84 C85 1.0(13) . . . . ?
C82 C83 C84 C89 178.3(11) . . . . ?
C83 C84 C85 Rh1 -62.7(8) . . . . ?
C83 C84 C85 C81 -2.7(13) . . . . ?
C83 C84 C85 C90 177.4(11) . . . . ?
C85 C81 C82 Rh1 -63.1(9) . . . . ?
C85 C81 C82 C83 -2.9(14) . . . . ?
C85 C81 C82 C87 -179.9(12) . . . . ?
C86 C81 C82 Rh1 125.1(12) . . . . ?
C86 C81 C82 C83 -174.7(11) . . . . ?
C86 C81 C82 C87 8(2) . . . . ?
C86 C81 C85 Rh1 -123.9(12) . . . . ?
C86 C81 C85 C84 175.2(11) . . . . ?
C86 C81 C85 C90 -5(2) . . . . ?
C87 C82 C83 Rh1 118.4(12) . . . . ?
C87 C82 C83 C84 178.2(11) . . . . ?
C87 C82 C83 C88 -4.3(19) . . . . ?
C88 C83 C84 Rh1 120.8(12) . . . . ?
C88 C83 C84 C85 -176.6(11) . . . . ?
C88 C83 C84 C89 0.7(19) . . . . ?
C89 C84 C85 Rh1 120.2(13) . . . . ?
C89 C84 C85 C81 -179.8(12) . . . . ?
C89 C84 C85 C90 0(2) . . . . ?
C91 C92 C93 Rh2 -57.8(8) . . . . ?
C91 C92 C93 C94 2.0(14) . . . . ?
C91 C92 C93 C98 175.8(12) . . . . ?
C92 C91 C95 Rh2 65.0(10) . . . . ?
C92 C91 C95 C94 3.3(16) . . . . ?
C92 C91 C95 C100 -176.6(13) . . . . ?
C92 C93 C94 Rh2 -61.2(9) . . . . ?
C92 C93 C94 C95 -0.2(16) . . . . ?
C92 C93 C94 C99 177.2(14) . . . . ?
C93 C94 C95 Rh2 -61.9(10) . . . . ?
C93 C94 C95 C91 -1.7(16) . . . . ?
C93 C94 C95 C100 178.1(13) . . . . ?
C95 C91 C92 Rh2 -63.8(10) . . . . ?
C95 C91 C92 C93 -3.4(15) . . . . ?
C95 C91 C92 C97 -177.1(13) . . . . ?
C96 C91 C92 Rh2 123.3(12) . . . . ?
C96 C91 C92 C93 -176.3(11) . . . . ?
C96 C91 C92 C97 10(2) . . . . ?
C96 C91 C95 Rh2 -122.2(13) . . . . ?
C96 C91 C95 C94 176.1(12) . . . . ?
C96 C91 C95 C100 -4(2) . . . . ?
C97 C92 C93 Rh2 116.5(12) . . . . ?
C97 C92 C93 C94 176.3(12) . . . . ?
C97 C92 C93 C98 -10(2) . . . . ?
C98 C93 C94 Rh2 125.0(14) . . . . ?
C98 C93 C94 C95 -174.0(13) . . . . ?
C98 C93 C94 C99 3(2) . . . . ?
C99 C94 C95 Rh2 120.9(17) . . . . ?
C99 C94 C95 C91 -179.0(15) . . . . ?
C99 C94 C95 C100 1(3) . . . . ?
C101 C102 C103 Rh3 -58.7(9) . . . . ?
C101 C102 C103 C104 1.7(16) . . . . ?
C101 C102 C103 C108 176.6(13) . . . . ?
C102 C101 C105 Rh3 64.5(10) . . . . ?
C102 C101 C105 C104 2.8(17) . . . . ?
C102 C101 C105 C110 -174.5(14) . . . . ?
C102 C103 C104 Rh3 -60.4(10) . . . . ?
C102 C103 C104 C105 0.0(17) . . . . ?
C102 C103 C104 C109 179.5(16) . . . . ?
C103 C104 C105 Rh3 -61.1(10) . . . . ?
C103 C104 C105 C101 -1.7(17) . . . . ?
C103 C104 C105 C110 175.7(14) . . . . ?
C105 C101 C102 Rh3 -63.3(10) . . . . ?
C105 C101 C102 C103 -2.7(16) . . . . ?
C105 C101 C102 C107 -180.0(14) . . . . ?
C106 C101 C102 Rh3 123.5(13) . . . . ?
C106 C101 C102 C103 -175.9(13) . . . . ?
C106 C101 C102 C107 7(2) . . . . ?
C106 C101 C105 Rh3 -122.7(14) . . . . ?
C106 C101 C105 C104 175.7(13) . . . . ?
C106 C101 C105 C110 -2(2) . . . . ?
C107 C102 C103 Rh3 118.5(15) . . . . ?
C107 C102 C103 C104 178.9(14) . . . . ?
C107 C102 C103 C108 -6(2) . . . . ?
C108 C103 C104 Rh3 124.6(15) . . . . ?
C108 C103 C104 C105 -174.9(14) . . . . ?
C108 C103 C104 C109 5(3) . . . . ?
C109 C104 C105 Rh3 119.3(18) . . . . ?
C109 C104 C105 C101 178.8(17) . . . . ?
C109 C104 C105 C110 -4(3) . . . . ?
C111 C112 C113 Rh4 -62.7(12) . . . . ?
C111 C112 C113 C114 -6(2) . . . . ?
C111 C112 C113 C118 177.1(17) . . . . ?
C112 C111 C115 Rh4 62.4(14) . . . . ?
C112 C111 C115 C114 8(2) . . . . ?
C112 C111 C115 C120 177.4(19) . . . . ?
C112 C113 C114 Rh4 -57.9(17) . . . . ?
C112 C113 C114 C115 12(3) . . . . ?
C112 C113 C114 C119 176.0(19) . . . . ?
C113 C114 C115 Rh4 -66.1(17) . . . . ?
C113 C114 C115 C111 -11(2) . . . . ?
C113 C114 C115 C120 177.4(17) . . . . ?
C115 C111 C112 Rh4 -65.2(13) . . . . ?
C115 C111 C112 C113 -1(2) . . . . ?
C115 C111 C112 C117 170(2) . . . . ?
C116 C111 C112 Rh4 124(2) . . . . ?
C116 C111 C112 C113 -172(2) . . . . ?
C116 C111 C112 C117 -1(4) . . . . ?
C116 C111 C115 Rh4 -124.7(16) . . . . ?
C116 C111 C115 C114 -179.5(17) . . . . ?
C116 C111 C115 C120 -10(3) . . . . ?
C117 C112 C113 Rh4 127(3) . . . . ?
C117 C112 C113 C114 -176(3) . . . . ?
C117 C112 C113 C118 7(4) . . . . ?
C118 C113 C114 Rh4 119(2) . . . . ?
C118 C113 C114 C115 -171.6(19) . . . . ?
C118 C113 C114 C119 -7(4) . . . . ?
C119 C114 C115 Rh4 129(2) . . . . ?
C119 C114 C115 C111 -175.9(17) . . . . ?
C119 C114 C115 C120 13(3) . . . . ?
